data_7124754
loop_
_publ_author_name
'Ma, Jiajia'
'Harms, Klaus'
'Meggers, Eric'

_publ_section_title
;
 Enantioselective rhodium/ruthenium photoredox catalysis en route to
 chiral 1,2-aminoalcohols.
;
_journal_issue 66
_journal_name_full 'Chemical communications (Cambridge, England)'
_journal_page_first 10183
_journal_page_last 10186
_journal_paper_doi 10.1039/c6cc04397f
_journal_volume 52
_journal_year 2016
_chemical_formula_moiety 'C45 H42 N4 O Rh S2, F6 P, 0.4(C6 H14), C H2 Cl2'
_chemical_formula_sum 'C48.4 H49.6 Cl2 F6 N4 O P Rh S2'
_chemical_formula_weight 1086.22
_space_group_crystal_system triclinic
_space_group_IT_number 2
_space_group_name_Hall '-P 1'
_space_group_name_H-M_alt 'P -1'
_atom_sites_solution_hydrogens geom
_atom_sites_solution_primary direct
_atom_sites_solution_secondary difmap
_audit_creation_method SHELXL-2014/7
_audit_update_record
;
2016-05-18 deposited with the CCDC.
2016-07-27 downloaded from the CCDC.
;
_cell_angle_alpha 66.918(2)
_cell_angle_beta 69.054(2)
_cell_angle_gamma 76.796(2)
_cell_formula_units_Z 4
_cell_length_a 17.1583(11)
_cell_length_b 17.7095(11)
_cell_length_c 18.8292(12)
_cell_measurement_reflns_used 9608
_cell_measurement_temperature 110(2)
_cell_measurement_theta_max 25.2827
_cell_measurement_theta_min 2.4830
_cell_volume 4889.7(5)
_computing_cell_refinement 'SAINT V8.35A (Bruker AXS Inc., 2015)'
_computing_data_collection 'APEX3 (Bruker AXS Inc., 2015)'
_computing_data_reduction 'SAINT V8.35A (Bruker AXS Inc., 2015)'
_computing_molecular_graphics 'DIAMOND (Crystal Impact)'
_computing_structure_refinement 'SHELXL-2014/7 (Sheldrick, 2014)'
_computing_structure_solution 'XT V2014/1 (Bruker AXS Inc., 2014)'
_diffrn_ambient_temperature 110(2)
_diffrn_detector_area_resol_mean 7.9
_diffrn_measured_fraction_theta_full 0.999
_diffrn_measured_fraction_theta_max 0.997
_diffrn_measurement_device_type 'Bruker D8 QUEST area detector'
_diffrn_measurement_method '\w and \f scans'
_diffrn_radiation_type MoK\a
_diffrn_radiation_wavelength 0.71073
_diffrn_reflns_av_R_equivalents 0.0533
_diffrn_reflns_av_unetI/netI 0.0433
_diffrn_reflns_Laue_measured_fraction_full 0.999
_diffrn_reflns_Laue_measured_fraction_max 0.997
_diffrn_reflns_limit_h_max 20
_diffrn_reflns_limit_h_min -20
_diffrn_reflns_limit_k_max 21
_diffrn_reflns_limit_k_min -21
_diffrn_reflns_limit_l_max 22
_diffrn_reflns_limit_l_min -22
_diffrn_reflns_number 112817
_diffrn_reflns_point_group_measured_fraction_full 0.999
_diffrn_reflns_point_group_measured_fraction_max 0.997
_diffrn_reflns_theta_full 25.242
_diffrn_reflns_theta_max 25.347
_diffrn_reflns_theta_min 2.224
_diffrn_source 'microfocus sealed X-ray tube'
_exptl_absorpt_coefficient_mu 0.640
_exptl_absorpt_correction_T_max 0.98
_exptl_absorpt_correction_T_min 0.86
_exptl_absorpt_correction_type multi-scan
_exptl_absorpt_process_details ' '
_exptl_crystal_colour 'yellow green'
_exptl_crystal_density_diffrn 1.476
_exptl_crystal_density_method 'not measured'
_exptl_crystal_description plate
_exptl_crystal_F_000 2224
_exptl_crystal_size_max 0.37
_exptl_crystal_size_mid 0.37
_exptl_crystal_size_min 0.03
_refine_diff_density_max 1.691
_refine_diff_density_min -0.833
_refine_diff_density_rms 0.093
_refine_ls_extinction_method none
_refine_ls_goodness_of_fit_ref 1.039
_refine_ls_hydrogen_treatment constr
_refine_ls_matrix_type full
_refine_ls_number_parameters 1548
_refine_ls_number_reflns 17855
_refine_ls_number_restraints 582
_refine_ls_restrained_S_all 1.054
_refine_ls_R_factor_all 0.0785
_refine_ls_R_factor_gt 0.0565
_refine_ls_shift/su_max 0.004
_refine_ls_shift/su_mean 0.000
_refine_ls_structure_factor_coef Fsqd
_refine_ls_weighting_details 'w=1/[\s^2^(Fo^2^)+(0.0642P)^2^+14.0593P] where P=(Fo^2^+2Fc^2^)/3'
_refine_ls_weighting_scheme calc
_refine_ls_wR_factor_gt 0.1329
_refine_ls_wR_factor_ref 0.1437
_reflns_Friedel_coverage 0.000
_reflns_number_gt 13904
_reflns_number_total 17855
_reflns_threshold_expression 'I > 2\s(I)'
_cod_data_source_file c6cc04397f2.cif
_cod_data_source_block ME21_0m
_cod_depositor_comments
;
The following automatic conversions were performed:

data item '_exptl_absorpt_correction_type' value 'Multi-Scan' was
changed to 'multi-scan' in accordance with the
/home/saulius/struct/COD-crude-data/automatic-downloads/DataCite-retrospective/RSC/depositions/lib/dictionaries/cif_core.dic
dictionary named 'cif_core.dic' version 2.4.2 last updated on
2011-04-26.

Automatic conversion script
Id: cif_fix_values 6909 2019-04-08 15:41:33Z antanas 
;
_cod_original_formula_sum 'C48.40 H49.60 Cl2 F6 N4 O P Rh S2'
_cod_database_code 7124754
_shelx_shelxl_version_number 2014/7
_shelx_space_group_comment
; 
The symmetry employed for this shelxl refinement is uniquely defined 
by the following loop, which should always be used as a source of 
symmetry information in preference to the above space-group names. 
They are only intended as comments. 
;
_shelx_estimated_absorpt_t_min 0.798
_shelx_estimated_absorpt_t_max 0.981

loop_
_space_group_symop_operation_xyz
'x, y, z'
'-x, -y, -z'

loop_
_atom_site_label
_atom_site_type_symbol
_atom_site_fract_x
_atom_site_fract_y
_atom_site_fract_z
_atom_site_U_iso_or_equiv
_atom_site_adp_type
_atom_site_occupancy
_atom_site_site_symmetry_order
_atom_site_calc_flag
_atom_site_refinement_flags_posn
_atom_site_refinement_flags_adp
_atom_site_refinement_flags_occupancy
_atom_site_disorder_assembly
_atom_site_disorder_group
Rh1 Rh 0.49577(2) 1.02496(2) 0.18805(2) 0.02088(9) Uani 1 1 d . . . . .
N1 N 0.5810(2) 1.0408(2) 0.0741(2) 0.0219(7) Uani 1 1 d . . . . .
C2 C 0.5459(3) 1.0779(3) 0.0159(2) 0.0241(9) Uani 1 1 d . . . . .
S3 S 0.61272(7) 1.08646(7) -0.08039(6) 0.0293(3) Uani 1 1 d . . . . .
C4 C 0.6943(3) 1.0369(3) -0.0394(3) 0.0282(10) Uani 1 1 d . . . . .
C5 C 0.7773(3) 1.0159(3) -0.0779(3) 0.0370(12) Uani 1 1 d . . . . .
H5 H 0.7968 1.0289 -0.1349 0.044 Uiso 1 1 calc R U . . .
C6 C 0.8310(3) 0.9758(3) -0.0317(3) 0.0356(11) Uani 1 1 d . . . . .
H6 H 0.8877 0.9610 -0.0581 0.043 Uiso 1 1 calc R U . . .
C7 C 0.8055(3) 0.9558(3) 0.0529(3) 0.0300(10) Uani 1 1 d . . . . .
C8 C 0.7217(3) 0.9784(2) 0.0898(2) 0.0243(9) Uani 1 1 d . . . . .
H8 H 0.7024 0.9668 0.1466 0.029 Uiso 1 1 calc R U . . .
C9 C 0.6666(2) 1.0172(2) 0.0450(2) 0.0221(9) Uani 1 1 d . . . . .
C10 C 0.4574(3) 1.1041(3) 0.0363(3) 0.0247(9) Uani 1 1 d . . . . .
C11 C 0.4179(3) 1.0825(3) 0.1205(3) 0.0247(9) Uani 1 1 d . . . . .
C12 C 0.3320(3) 1.1034(3) 0.1456(3) 0.0345(11) Uani 1 1 d . . . . .
H12 H 0.3029 1.0889 0.2018 0.041 Uiso 1 1 calc R U . . .
C13 C 0.2883(3) 1.1451(3) 0.0902(3) 0.0414(12) Uani 1 1 d . . . . .
H13 H 0.2295 1.1591 0.1088 0.050 Uiso 1 1 calc R U . . .
C14 C 0.3284(3) 1.1669(3) 0.0077(3) 0.0377(11) Uani 1 1 d . . . . .
H14 H 0.2973 1.1959 -0.0297 0.045 Uiso 1 1 calc R U . . .
C15 C 0.4134(3) 1.1463(3) -0.0199(3) 0.0322(10) Uani 1 1 d . . . . .
H15 H 0.4416 1.1606 -0.0762 0.039 Uiso 1 1 calc R U . . .
C16 C 0.8647(3) 0.9148(3) 0.1049(3) 0.0345(11) Uani 1 1 d . . . . .
C17 C 0.8275(3) 0.8388(3) 0.1759(3) 0.0417(12) Uani 1 1 d . . . . .
H17A H 0.8682 0.8093 0.2057 0.063 Uiso 1 1 calc R U . . .
H17B H 0.8147 0.8020 0.1548 0.063 Uiso 1 1 calc R U . . .
H17C H 0.7759 0.8567 0.2122 0.063 Uiso 1 1 calc R U . . .
C18 C 0.8761(3) 0.9753(3) 0.1395(3) 0.0424(12) Uani 1 1 d . . . . .
H18A H 0.9155 0.9489 0.1713 0.064 Uiso 1 1 calc R U . . .
H18B H 0.8218 0.9908 0.1743 0.064 Uiso 1 1 calc R U . . .
H18C H 0.8982 1.0247 0.0950 0.064 Uiso 1 1 calc R U . . .
C19 C 0.9513(3) 0.8843(3) 0.0574(3) 0.0491(14) Uani 1 1 d . . . . .
H19A H 0.9863 0.8569 0.0936 0.074 Uiso 1 1 calc R U . . .
H19B H 0.9782 0.9313 0.0129 0.074 Uiso 1 1 calc R U . . .
H19C H 0.9447 0.8451 0.0354 0.074 Uiso 1 1 calc R U . . .
N20 N 0.4029(2) 1.0224(2) 0.2930(2) 0.0225(7) Uani 1 1 d . . . . .
C21 C 0.4018(2) 1.0831(3) 0.3172(2) 0.0243(9) Uani 1 1 d . . . . .
S22 S 0.32945(7) 1.07975(7) 0.40950(7) 0.0304(3) Uani 1 1 d . . . . .
C23 C 0.2958(3) 0.9916(3) 0.4151(3) 0.0289(10) Uani 1 1 d . . . . .
C24 C 0.2324(3) 0.9455(3) 0.4746(3) 0.0354(11) Uani 1 1 d . . . . .
H24 H 0.2019 0.9589 0.5220 0.043 Uiso 1 1 calc R U . . .
C25 C 0.2146(3) 0.8797(3) 0.4633(3) 0.0357(11) Uani 1 1 d . . . . .
H25 H 0.1715 0.8476 0.5041 0.043 Uiso 1 1 calc R U . . .
C26 C 0.2576(3) 0.8579(3) 0.3936(3) 0.0310(10) Uani 1 1 d . . . . .
C27 C 0.3223(3) 0.9036(3) 0.3356(2) 0.0252(9) Uani 1 1 d . . . . .
H27 H 0.3531 0.8899 0.2885 0.030 Uiso 1 1 calc R U . . .
C28 C 0.3418(2) 0.9690(3) 0.3466(2) 0.0238(9) Uani 1 1 d . . . . .
C29 C 0.4554(3) 1.1474(3) 0.2626(3) 0.0261(9) Uani 1 1 d . . . . .
C30 C 0.5035(3) 1.1339(3) 0.1892(3) 0.0262(9) Uani 1 1 d . . . . .
C31 C 0.5529(3) 1.1956(3) 0.1305(3) 0.0381(12) Uani 1 1 d . . . . .
H31 H 0.5869 1.1886 0.0807 0.046 Uiso 1 1 calc R U . . .
C32 C 0.5529(3) 1.2671(3) 0.1440(3) 0.0480(14) Uani 1 1 d . . . . .
H32 H 0.5855 1.3091 0.1023 0.058 Uiso 1 1 calc R U . . .
C33 C 0.5064(3) 1.2789(3) 0.2173(3) 0.0438(13) Uani 1 1 d . . . . .
H33 H 0.5086 1.3274 0.2263 0.053 Uiso 1 1 calc R U . . .
C34 C 0.4572(3) 1.2184(3) 0.2765(3) 0.0336(11) Uani 1 1 d . . . . .
H34 H 0.4246 1.2253 0.3267 0.040 Uiso 1 1 calc R U . . .
C35 C 0.2336(3) 0.7851(3) 0.3839(3) 0.0387(12) Uani 1 1 d . . . . .
C36 C 0.2520(8) 0.7070(6) 0.4430(7) 0.048(3) Uani 0.564(13) 1 d . . P A 1
H36A H 0.2305 0.6630 0.4383 0.072 Uiso 0.564(13) 1 calc R U P A 1
H36B H 0.2252 0.7099 0.4975 0.072 Uiso 0.564(13) 1 calc R U P A 1
H36C H 0.3129 0.6952 0.4333 0.072 Uiso 0.564(13) 1 calc R U P A 1
C37 C 0.1361(6) 0.7978(6) 0.3930(8) 0.050(3) Uani 0.564(13) 1 d . . P A 1
H37A H 0.1206 0.7503 0.3885 0.075 Uiso 0.564(13) 1 calc R U P A 1
H37B H 0.1239 0.8481 0.3501 0.075 Uiso 0.564(13) 1 calc R U P A 1
H37C H 0.1038 0.8028 0.4459 0.075 Uiso 0.564(13) 1 calc R U P A 1
C38 C 0.2753(11) 0.7790(10) 0.2961(8) 0.060(4) Uani 0.564(13) 1 d . . P A 1
H38A H 0.2551 0.7328 0.2936 0.089 Uiso 0.564(13) 1 calc R U P A 1
H38B H 0.3364 0.7699 0.2844 0.089 Uiso 0.564(13) 1 calc R U P A 1
H38C H 0.2600 0.8304 0.2561 0.089 Uiso 0.564(13) 1 calc R U P A 1
C36A C 0.3092(11) 0.7122(8) 0.4015(9) 0.051(4) Uani 0.436(13) 1 d . . P A 2
H36G H 0.2977 0.6619 0.3986 0.077 Uiso 0.436(13) 1 calc R U P A 2
H36H H 0.3128 0.7010 0.4556 0.077 Uiso 0.436(13) 1 calc R U P A 2
H36I H 0.3624 0.7298 0.3609 0.077 Uiso 0.436(13) 1 calc R U P A 2
C37A C 0.1550(9) 0.7497(10) 0.4521(9) 0.060(6) Uani 0.436(13) 1 d . . P A 2
H37G H 0.1329 0.7139 0.4368 0.089 Uiso 0.436(13) 1 calc R U P A 2
H37H H 0.1122 0.7951 0.4609 0.089 Uiso 0.436(13) 1 calc R U P A 2
H37I H 0.1699 0.7177 0.5021 0.089 Uiso 0.436(13) 1 calc R U P A 2
C38A C 0.2300(11) 0.8073(10) 0.3037(9) 0.040(4) Uani 0.436(13) 1 d . . P A 2
H38G H 0.2840 0.8249 0.2649 0.049 Uiso 0.436(13) 1 calc R U P A 2
H38H H 0.1857 0.8526 0.2942 0.049 Uiso 0.436(13) 1 calc R U P A 2
H38I H 0.2177 0.7595 0.2969 0.049 Uiso 0.436(13) 1 calc R U P A 2
N39 N 0.5751(2) 0.9574(3) 0.2633(2) 0.0289(9) Uani 1 1 d . . . . .
C40 C 0.5843(3) 0.8753(3) 0.2827(3) 0.0326(11) Uani 1 1 d . . . . .
N41 N 0.6259(2) 0.8391(3) 0.3392(2) 0.0507(13) Uani 1 1 d . . . . .
C42 C 0.6422(3) 0.8989(5) 0.3559(4) 0.065(2) Uani 1 1 d . . . . .
H42 H 0.6704 0.8920 0.3937 0.078 Uiso 1 1 calc R U . . .
C43 C 0.6111(3) 0.9729(4) 0.3087(3) 0.0502(15) Uani 1 1 d . . . . .
H43 H 0.6144 1.0260 0.3082 0.060 Uiso 1 1 calc R U . . .
C44 C 0.5479(3) 0.8416(3) 0.2427(3) 0.0333(11) Uani 1 1 d . . . . .
O44 O 0.50289(17) 0.89010(17) 0.20323(16) 0.0238(6) Uani 1 1 d . . . . .
C45 C 0.6468(5) 0.7505(5) 0.3812(4) 0.084(3) Uani 1 1 d . . . . .
H45A H 0.6632 0.7441 0.4283 0.125 Uiso 1 1 calc R U . . .
H45B H 0.6934 0.7280 0.3441 0.125 Uiso 1 1 calc R U . . .
H45C H 0.5977 0.7208 0.3992 0.125 Uiso 1 1 calc R U . . .
C46 C 0.5684(4) 0.7538(3) 0.2337(5) 0.024(2) Uani 0.5 1 d G U P B 1
C47 C 0.6479(4) 0.7112(5) 0.2286(6) 0.024(3) Uani 0.5 1 d G U P B 1
H47 H 0.6915 0.7356 0.2292 0.029 Uiso 0.5 1 calc R U P B 1
C48 C 0.6636(3) 0.6330(5) 0.2226(6) 0.040(4) Uani 0.5 1 d G U P B 1
H48 H 0.7180 0.6039 0.2192 0.047 Uiso 0.5 1 calc R U P B 1
C49 C 0.5999(4) 0.5974(3) 0.2217(5) 0.043(2) Uani 0.5 1 d G U P B 1
H49 H 0.6106 0.5440 0.2176 0.052 Uiso 0.5 1 calc R U P B 1
C50 C 0.5204(4) 0.6400(4) 0.2268(5) 0.045(2) Uani 0.5 1 d G U P B 1
H50 H 0.4768 0.6157 0.2261 0.054 Uiso 0.5 1 calc R U P B 1
C51 C 0.5046(3) 0.7182(3) 0.2327(5) 0.037(2) Uani 0.5 1 d G U P B 1
H51 H 0.4503 0.7473 0.2362 0.044 Uiso 0.5 1 calc R U P B 1
C46A C 0.5675(7) 0.7562(5) 0.2551(8) 0.014(3) Uani 0.3 1 d G U P B 2
C47A C 0.5088(6) 0.7017(6) 0.3102(7) 0.040(4) Uani 0.3 1 d G U P B 2
H47A H 0.4570 0.7215 0.3413 0.048 Uiso 0.3 1 calc R U P B 2
C48A C 0.5259(7) 0.6183(6) 0.3196(7) 0.043(4) Uani 0.3 1 d G U P B 2
H48A H 0.4858 0.5811 0.3572 0.051 Uiso 0.3 1 calc R U P B 2
C49A C 0.6017(7) 0.5894(5) 0.2740(8) 0.037(3) Uani 0.3 1 d G U P B 2
H49A H 0.6134 0.5324 0.2805 0.045 Uiso 0.3 1 calc R U P B 2
C50A C 0.6604(6) 0.6439(8) 0.2190(8) 0.031(5) Uani 0.3 1 d G U P B 2
H50A H 0.7122 0.6241 0.1879 0.037 Uiso 0.3 1 calc R U P B 2
C51A C 0.6433(6) 0.7273(7) 0.2096(8) 0.018(4) Uani 0.3 1 d G U P B 2
H51A H 0.6834 0.7645 0.1720 0.022 Uiso 0.3 1 calc R U P B 2
C46B C 0.5268(13) 0.7592(10) 0.3067(11) 0.056(6) Uani 0.2 1 d G U P B 3
C47B C 0.5033(13) 0.7253(11) 0.3906(11) 0.061(7) Uani 0.2 1 d G U P B 3
H47B H 0.4947 0.7591 0.4219 0.074 Uiso 0.2 1 calc R U P B 3
C48B C 0.4924(13) 0.6418(12) 0.4288(10) 0.055(6) Uani 0.2 1 d G U P B 3
H48B H 0.4763 0.6186 0.4861 0.066 Uiso 0.2 1 calc R U P B 3
C49B C 0.5050(16) 0.5923(10) 0.3830(14) 0.074(9) Uani 0.2 1 d G U P B 3
H49B H 0.4975 0.5353 0.4090 0.088 Uiso 0.2 1 calc R U P B 3
C50B C 0.5285(19) 0.6263(13) 0.2990(13) 0.11(2) Uani 0.2 1 d G U P B 3
H50B H 0.5371 0.5924 0.2677 0.133 Uiso 0.2 1 calc R U P B 3
C51B C 0.5394(16) 0.7097(14) 0.2609(9) 0.057(7) Uani 0.2 1 d G U P B 3
H51B H 0.5555 0.7329 0.2035 0.068 Uiso 0.2 1 calc R U P B 3
Rh2 Rh 1.03384(2) 0.52034(2) 0.78290(2) 0.03261(11) Uani 1 1 d . . . . .
N1' N 1.0441(3) 0.6029(2) 0.8313(2) 0.0399(10) Uani 1 1 d . . . . .
C2' C 1.0761(4) 0.5670(3) 0.8922(3) 0.0495(14) Uani 1 1 d . . . . .
S3' S 1.08572(13) 0.63151(9) 0.93643(10) 0.0663(5) Uani 1 1 d . . . . .
C4' C 1.0438(4) 0.7142(3) 0.8684(3) 0.0510(15) Uani 1 1 d . . . . .
C5' C 1.0263(4) 0.7967(4) 0.8631(4) 0.0588(17) Uani 1 1 d . . . . .
H5' H 1.0388 0.8146 0.8989 0.071 Uiso 1 1 calc R U . . .
C6' C 0.9905(4) 0.8514(3) 0.8052(3) 0.0502(14) Uani 1 1 d . . . . .
H6' H 0.9789 0.9078 0.8011 0.060 Uiso 1 1 calc R U . . .
C7' C 0.9703(3) 0.8268(3) 0.7515(3) 0.0353(11) Uani 1 1 d . . . . .
C8' C 0.9888(3) 0.7439(3) 0.7580(3) 0.0334(11) Uani 1 1 d . . . . .
H8' H 0.9771 0.7256 0.7221 0.040 Uiso 1 1 calc R U . . .
C9' C 1.0242(3) 0.6884(3) 0.8164(3) 0.0403(12) Uani 1 1 d . . . . .
C10' C 1.0987(4) 0.4780(3) 0.9166(3) 0.0496(14) Uani 1 1 d . . . . .
C11' C 1.0832(3) 0.4411(3) 0.8700(3) 0.0350(11) Uani 1 1 d . . . . .
C12' C 1.1020(3) 0.3562(3) 0.8903(3) 0.0391(12) Uani 1 1 d . . . . .
H12' H 1.0928 0.3288 0.8599 0.047 Uiso 1 1 calc R U . . .
C13' C 1.1345(3) 0.3105(3) 0.9551(4) 0.0502(14) Uani 1 1 d . . . . .
H13' H 1.1475 0.2525 0.9680 0.060 Uiso 1 1 calc R U . . .
C14' C 1.1478(4) 0.3487(4) 1.0005(4) 0.069(2) Uani 1 1 d . . . . .
H14' H 1.1696 0.3168 1.0445 0.082 Uiso 1 1 calc R U . . .
C15' C 1.1296(4) 0.4326(4) 0.9824(4) 0.0645(19) Uani 1 1 d . . . . .
H15' H 1.1379 0.4592 1.0139 0.077 Uiso 1 1 calc R U . . .
C16' C 0.9316(3) 0.8877(3) 0.6866(3) 0.0361(11) Uani 1 1 d . . . . .
C17' C 0.9986(3) 0.9045(4) 0.6039(3) 0.0607(18) Uani 1 1 d . . . . .
H17D H 0.9733 0.9412 0.5616 0.091 Uiso 1 1 calc R U . . .
H17E H 1.0219 0.8523 0.5941 0.091 Uiso 1 1 calc R U . . .
H17F H 1.0436 0.9306 0.6032 0.091 Uiso 1 1 calc R U . . .
C18' C 0.8945(3) 0.9689(3) 0.7024(4) 0.0546(15) Uani 1 1 d . . . . .
H18D H 0.8651 1.0039 0.6627 0.082 Uiso 1 1 calc R U . . .
H18E H 0.9397 0.9976 0.6975 0.082 Uiso 1 1 calc R U . . .
H18F H 0.8549 0.9574 0.7570 0.082 Uiso 1 1 calc R U . . .
C19' C 0.8600(3) 0.8509(3) 0.6834(3) 0.0437(12) Uani 1 1 d . . . . .
H19D H 0.8330 0.8922 0.6442 0.065 Uiso 1 1 calc R U . . .
H19E H 0.8185 0.8349 0.7370 0.065 Uiso 1 1 calc R U . . .
H19F H 0.8830 0.8023 0.6669 0.065 Uiso 1 1 calc R U . . .
N20' N 1.0390(2) 0.4286(2) 0.7414(2) 0.0296(8) Uani 1 1 d . . . . .
C21' C 1.1075(3) 0.4222(3) 0.6823(3) 0.0340(11) Uani 1 1 d . . . . .
S22' S 1.11372(8) 0.34250(8) 0.64814(8) 0.0397(3) Uani 1 1 d . . . . .
C23' C 1.0190(3) 0.3137(3) 0.7208(3) 0.0332(11) Uani 1 1 d . . . . .
C24' C 0.9756(3) 0.2474(3) 0.7399(3) 0.0400(12) Uani 1 1 d . . . . .
H24' H 0.9956 0.2113 0.7094 0.048 Uiso 1 1 calc R U . . .
C25' C 0.9036(3) 0.2354(3) 0.8033(3) 0.0368(11) Uani 1 1 d . . . . .
H25' H 0.8736 0.1906 0.8159 0.044 Uiso 1 1 calc R U . . .
C26' C 0.8718(3) 0.2870(3) 0.8508(3) 0.0308(10) Uani 1 1 d . . . . .
C27' C 0.9152(3) 0.3527(3) 0.8312(3) 0.0270(9) Uani 1 1 d . . . . .
H27' H 0.8952 0.3884 0.8621 0.032 Uiso 1 1 calc R U . . .
C28' C 0.9880(3) 0.3668(3) 0.7662(3) 0.0274(10) Uani 1 1 d . . . . .
C29' C 1.1703(3) 0.4769(3) 0.6577(3) 0.0408(12) Uani 1 1 d . . . . .
C30' C 1.1488(3) 0.5272(3) 0.7061(3) 0.0468(14) Uani 1 1 d . . . . .
C31' C 1.2077(4) 0.5784(4) 0.6909(3) 0.0635(19) Uani 1 1 d . . . . .
H31' H 1.1957 0.6139 0.7213 0.076 Uiso 1 1 calc R U . . .
C32' C 1.2849(5) 0.5776(5) 0.6305(4) 0.078(2) Uani 1 1 d . . . . .
H32' H 1.3254 0.6116 0.6217 0.093 Uiso 1 1 calc R U . . .
C33' C 1.3031(4) 0.5290(5) 0.5839(4) 0.070(2) Uani 1 1 d . . . . .
H33' H 1.3550 0.5308 0.5422 0.084 Uiso 1 1 calc R U . . .
C34' C 1.2467(3) 0.4783(4) 0.5975(3) 0.0510(15) Uani 1 1 d . . . . .
H34' H 1.2595 0.4438 0.5660 0.061 Uiso 1 1 calc R U . . .
C35' C 0.7922(3) 0.2677(3) 0.9221(3) 0.0374(11) Uani 1 1 d . . . . .
C36' C 0.7625(3) 0.3340(3) 0.9619(3) 0.0491(14) Uani 1 1 d . . . . .
H36D H 0.7121 0.3186 1.0080 0.074 Uiso 1 1 calc R U . . .
H36E H 0.7494 0.3871 0.9224 0.074 Uiso 1 1 calc R U . . .
H36F H 0.8069 0.3389 0.9807 0.074 Uiso 1 1 calc R U . . .
C37' C 0.8096(3) 0.1849(3) 0.9858(3) 0.0433(12) Uani 1 1 d . . . . .
H37D H 0.7588 0.1721 1.0319 0.065 Uiso 1 1 calc R U . . .
H37E H 0.8549 0.1884 1.0043 0.065 Uiso 1 1 calc R U . . .
H37F H 0.8264 0.1412 0.9620 0.065 Uiso 1 1 calc R U . . .
C38' C 0.7216(4) 0.2631(4) 0.8928(4) 0.0606(17) Uani 1 1 d . . . . .
H38D H 0.6711 0.2487 0.9390 0.091 Uiso 1 1 calc R U . . .
H38E H 0.7389 0.2209 0.8671 0.091 Uiso 1 1 calc R U . . .
H38F H 0.7096 0.3167 0.8535 0.091 Uiso 1 1 calc R U . . .
N39' N 0.9700(3) 0.6005(2) 0.6969(3) 0.0514(13) Uani 1 1 d . . . . .
C40' C 0.8859(4) 0.6090(3) 0.7260(5) 0.069(2) Uani 1 1 d . . . . .
N41' N 0.8535(5) 0.6555(3) 0.6636(5) 0.088(2) Uani 1 1 d . . . . .
C42' C 0.9177(7) 0.6761(4) 0.5970(6) 0.097(3) Uani 1 1 d . . . . .
H42' H 0.9138 0.7087 0.5443 0.117 Uiso 1 1 calc R U . . .
C43' C 0.9916(5) 0.6424(3) 0.6169(4) 0.0649(19) Uani 1 1 d . . . . .
H43' H 1.0470 0.6478 0.5808 0.078 Uiso 1 1 calc R U . . .
C44' C 0.8479(4) 0.5705(3) 0.8124(5) 0.073(2) Uani 1 1 d . . . . .
O44' O 0.8952(2) 0.5275(2) 0.8516(2) 0.0424(9) Uani 1 1 d . . . . .
C45' C 0.7656(6) 0.6806(5) 0.6629(6) 0.117(4) Uani 1 1 d . . . . .
H45D H 0.7633 0.6986 0.6073 0.175 Uiso 1 1 calc R U . . .
H45E H 0.7426 0.7262 0.6841 0.175 Uiso 1 1 calc R U . . .
H45F H 0.7325 0.6337 0.6968 0.175 Uiso 1 1 calc R U . . .
C46' C 0.7560(3) 0.5964(4) 0.8774(4) 0.033(3) Uani 0.5 1 d G . P C 1
C47' C 0.7155(4) 0.6756(3) 0.8545(3) 0.031(2) Uani 0.5 1 d G . P C 1
H47' H 0.7408 0.7160 0.8048 0.038 Uiso 0.5 1 calc R U P C 1
C48' C 0.6381(3) 0.6958(3) 0.9044(4) 0.042(3) Uani 0.5 1 d G . P C 1
H48' H 0.6104 0.7500 0.8888 0.051 Uiso 0.5 1 calc R U P C 1
C49' C 0.6011(3) 0.6368(4) 0.9773(4) 0.045(3) Uani 0.5 1 d G . P C 1
H49' H 0.5481 0.6506 1.0114 0.054 Uiso 0.5 1 calc R U P C 1
C50' C 0.6416(4) 0.5576(3) 1.0001(3) 0.040(2) Uani 0.5 1 d G . P C 1
H50' H 0.6163 0.5172 1.0499 0.048 Uiso 0.5 1 calc R U P C 1
C51' C 0.7190(4) 0.5374(3) 0.9502(4) 0.031(2) Uani 0.5 1 d G . P C 1
H51' H 0.7467 0.4832 0.9658 0.037 Uiso 0.5 1 calc R U P C 1
C46C C 0.7645(3) 0.5648(5) 0.8285(5) 0.045(3) Uani 0.5 1 d G . P C 2
C47C C 0.7199(4) 0.5378(5) 0.7957(4) 0.047(3) Uani 0.5 1 d G . P C 2
H47C H 0.7471 0.5269 0.7465 0.056 Uiso 0.5 1 calc R U P C 2
C48C C 0.6355(4) 0.5267(6) 0.8349(5) 0.068(4) Uani 0.5 1 d G . P C 2
H48C H 0.6050 0.5083 0.8124 0.081 Uiso 0.5 1 calc R U P C 2
C49C C 0.5957(3) 0.5427(7) 0.9068(5) 0.085(5) Uani 0.5 1 d G . P C 2
H49C H 0.5380 0.5351 0.9336 0.102 Uiso 0.5 1 calc R U P C 2
C50C C 0.6403(5) 0.5697(8) 0.9396(5) 0.094(6) Uani 0.5 1 d G . P C 2
H50C H 0.6130 0.5806 0.9888 0.112 Uiso 0.5 1 calc R U P C 2
C51C C 0.7247(5) 0.5808(6) 0.9005(5) 0.062(5) Uani 0.5 1 d G . P C 2
H51C H 0.7551 0.5992 0.9229 0.075 Uiso 0.5 1 calc R U P C 2
P1 P 0.5951(4) 0.5890(4) 0.6137(4) 0.0315(14) Uani 0.5 1 d D U P D 1
F1 F 0.5734(6) 0.6866(4) 0.5937(5) 0.060(2) Uani 0.5 1 d D U P D 1
F2 F 0.5738(4) 0.5971(4) 0.5355(3) 0.0420(14) Uani 0.5 1 d D U P D 1
F3 F 0.6190(4) 0.4927(3) 0.6352(5) 0.0509(16) Uani 0.5 1 d D U P D 1
F4 F 0.6155(4) 0.5846(5) 0.6917(4) 0.0531(15) Uani 0.5 1 d D U P D 1
F5 F 0.4995(5) 0.5769(8) 0.6649(5) 0.051(2) Uani 0.5 1 d D U P D 1
F6 F 0.6909(4) 0.6042(6) 0.5616(4) 0.054(2) Uani 0.5 1 d D U P D 1
P1A P 0.5926(6) 0.5778(6) 0.6136(6) 0.061(3) Uani 0.5 1 d D U P E 2
F1A F 0.5383(8) 0.6349(8) 0.5589(8) 0.134(4) Uani 0.5 1 d D U P E 2
F2A F 0.5791(9) 0.5007(6) 0.5994(7) 0.134(4) Uani 0.5 1 d D U P E 2
F3A F 0.6501(7) 0.5215(8) 0.6659(7) 0.138(4) Uani 0.5 1 d D U P E 2
F4A F 0.6066(7) 0.6567(7) 0.6255(7) 0.100(3) Uani 0.5 1 d D U P E 2
F5A F 0.5144(7) 0.5626(8) 0.6921(6) 0.082(4) Uani 0.5 1 d D U P E 2
F6A F 0.6734(7) 0.5966(8) 0.5355(6) 0.111(4) Uani 0.5 1 d D U P E 2
P2 P 0.85521(15) 0.87060(16) 0.41157(15) 0.0386(6) Uani 0.871(6) 1 d D U P F 1
F1B F 0.9245(3) 0.9278(3) 0.3486(3) 0.0818(16) Uani 0.871(6) 1 d D U P F 1
F2B F 0.7846(4) 0.9469(5) 0.4056(5) 0.066(2) Uani 0.871(6) 1 d D U P F 1
F3B F 0.7854(3) 0.8104(3) 0.4738(3) 0.0735(14) Uani 0.871(6) 1 d D U P F 1
F4B F 0.9247(3) 0.7927(3) 0.4191(2) 0.0679(14) Uani 0.871(6) 1 d D U P F 1
F5B F 0.8696(5) 0.8835(5) 0.4846(3) 0.073(2) Uani 0.871(6) 1 d D U P F 1
F6B F 0.8415(2) 0.8556(3) 0.3391(2) 0.0517(11) Uani 0.871(6) 1 d D U P F 1
P2B P 0.8696(10) 0.8966(11) 0.4010(10) 0.041(4) Uani 0.129(6) 1 d D U P F 2
F1B' F 0.9581(12) 0.8490(17) 0.3897(15) 0.053(6) Uani 0.129(6) 1 d D U P F 2
F2B' F 0.9031(13) 0.9813(12) 0.3756(14) 0.053(6) Uani 0.129(6) 1 d D U P F 2
F3B' F 0.7739(14) 0.937(2) 0.418(2) 0.023(5) Uani 0.129(6) 1 d D U P F 2
F4B' F 0.8323(18) 0.8076(13) 0.4322(16) 0.060(6) Uani 0.129(6) 1 d D U P F 2
F5B' F 0.859(2) 0.877(2) 0.4945(13) 0.030(6) Uani 0.129(6) 1 d D U P F 2
F6B' F 0.8687(15) 0.9077(18) 0.3139(11) 0.052(6) Uani 0.129(6) 1 d D U P F 2
C1S C 0.4326(9) 0.8097(7) 0.5680(7) 0.112(4) Uani 0.8 1 d . . P G 2
H1SA H 0.3796 0.7984 0.6128 0.134 Uiso 0.8 1 calc R U P G 2
H1SB H 0.4779 0.7696 0.5869 0.134 Uiso 0.8 1 calc R U P G 2
Cl1S Cl 0.42343(13) 0.79389(15) 0.48527(14) 0.0704(6) Uani 0.8 1 d . . P G 2
Cl2S Cl 0.45363(17) 0.90560(15) 0.54775(15) 0.0827(7) Uani 0.8 1 d . . P G 2
C2S C 0.2197(7) 0.8701(7) 0.7097(8) 0.097(4) Uani 0.7 1 d . . P H 2
H2SA H 0.1639 0.8971 0.7318 0.116 Uiso 0.7 1 calc R U P H 2
H2SB H 0.2507 0.9125 0.6610 0.116 Uiso 0.7 1 calc R U P H 2
Cl3S Cl 0.27305(19) 0.83683(18) 0.78095(17) 0.0832(8) Uani 0.7 1 d . . P H 2
Cl4S Cl 0.2060(2) 0.7958(2) 0.68110(19) 0.1081(14) Uani 0.7 1 d . U P H 2
C3S C 0.5479(8) 0.4252(8) 0.8352(8) 0.061(3) Uani 0.5 1 d . . P I -1
H3SA H 0.5061 0.4631 0.8091 0.073 Uiso 0.5 1 calc R U P I -1
H3SB H 0.5985 0.4156 0.7920 0.073 Uiso 0.5 1 calc R U P I -1
Cl5S Cl 0.5747(2) 0.4721(2) 0.8895(2) 0.0686(9) Uani 0.5 1 d . . P I -1
Cl6S Cl 0.5068(3) 0.3316(2) 0.8978(2) 0.0819(11) Uani 0.5 1 d . . P I -1
C1HX_1 C 0.8036(15) 0.4411(19) 0.6845(13) 0.163(11) Uani 0.5 1 d D U P J -1
H1HX_1 H 0.7716 0.4921 0.6923 0.245 Uiso 0.5 1 calc R U P J -1
H2HX_1 H 0.8374 0.4163 0.7220 0.245 Uiso 0.5 1 calc R U P J -1
H3HX_1 H 0.7649 0.4023 0.6950 0.245 Uiso 0.5 1 calc R U P J -1
C2HX_1 C 0.8611(10) 0.4605(19) 0.5978(14) 0.145(10) Uani 0.5 1 d D U P J -1
H4HX_1 H 0.8552 0.4150 0.5826 0.174 Uiso 0.5 1 calc R U P J -1
H5HX_1 H 0.8304 0.5098 0.5675 0.174 Uiso 0.5 1 calc R U P J -1
C3HX_1 C 0.9506(10) 0.4759(16) 0.5543(11) 0.110(7) Uani 0.5 1 d D U P J -1
H6HX_1 H 0.9772 0.4183 0.5665 0.132 Uiso 0.5 1 calc R U P J -1
H7HX_1 H 0.9620 0.4959 0.5915 0.132 Uiso 0.5 1 calc R U P J -1
C4HX_1 C 1.0150(7) 0.5167(11) 0.4772(9) 0.076(4) Uani 0.5 1 d D U P J -1
H8HX_1 H 0.9969 0.5760 0.4691 0.092 Uiso 0.5 1 calc R U P J -1
H9HX_1 H 0.9992 0.5062 0.4365 0.092 Uiso 0.5 1 calc R U P J -1
C5HX_1 C 1.1091(8) 0.5160(14) 0.4416(10) 0.112(6) Uani 0.5 1 d D U P J -1
H10X_1 H 1.1289 0.4575 0.4468 0.135 Uiso 0.5 1 calc R U P J -1
H11X_1 H 1.1269 0.5260 0.4814 0.135 Uiso 0.5 1 calc R U P J -1
C6HX_1 C 1.1663(8) 0.5644(7) 0.3597(8) 0.050(3) Uani 0.5 1 d D U P J -1
H12X_1 H 1.1445 0.6229 0.3447 0.075 Uiso 0.5 1 calc R U P J -1
H13X_1 H 1.1681 0.5429 0.3184 0.075 Uiso 0.5 1 calc R U P J -1
H14X_1 H 1.2231 0.5586 0.3634 0.075 Uiso 0.5 1 calc R U P J -1
C7HX C 0.7418(16) 0.2264(16) 1.3209(13) 0.073(5) Uani 0.3 1 d D U P K 3
H13X H 0.7334 0.1678 1.3482 0.109 Uiso 0.3 1 calc R U P K 3
H14X H 0.6990 0.2587 1.3515 0.109 Uiso 0.3 1 calc R U P K 3
H15X H 0.7976 0.2348 1.3178 0.109 Uiso 0.3 1 calc R U P K 3
C8HX C 0.7344(16) 0.2547(13) 1.2353(13) 0.078(4) Uani 0.3 1 d D U P K 3
H16X H 0.7905 0.2444 1.1987 0.094 Uiso 0.3 1 calc R U P K 3
H17X H 0.6969 0.2197 1.2356 0.094 Uiso 0.3 1 calc R U P K 3
C9HX C 0.7022(14) 0.3439(10) 1.2000(13) 0.066(3) Uani 0.3 1 d D U P K 3
H18X H 0.6460 0.3326 1.2054 0.079 Uiso 0.3 1 calc R U P K 3
H19X H 0.6924 0.3583 1.2485 0.079 Uiso 0.3 1 calc R U P K 3
C10X C 0.6964(15) 0.4295(10) 1.1446(13) 0.068(3) Uani 0.3 1 d D U P K 3
H20X H 0.6481 0.4358 1.1250 0.082 Uiso 0.3 1 calc R U P K 3
H21X H 0.7471 0.4336 1.0972 0.082 Uiso 0.3 1 calc R U P K 3
C11X C 0.6877(15) 0.5065(10) 1.1662(14) 0.076(4) Uani 0.3 1 d D U P K 3
H22X H 0.7424 0.5077 1.1722 0.092 Uiso 0.3 1 calc R U P K 3
H23X H 0.6467 0.4960 1.2208 0.092 Uiso 0.3 1 calc R U P K 3
C12X C 0.6626(11) 0.5952(10) 1.1152(10) 0.043(3) Uani 0.3 1 d D U P K 3
H24X H 0.6638 0.6338 1.1404 0.065 Uiso 0.3 1 calc R U P K 3
H25X H 0.6059 0.5989 1.1123 0.065 Uiso 0.3 1 calc R U P K 3
H26X H 0.7022 0.6092 1.0605 0.065 Uiso 0.3 1 calc R U P K 3

loop_
_atom_site_aniso_label
_atom_site_aniso_U_11
_atom_site_aniso_U_22
_atom_site_aniso_U_33
_atom_site_aniso_U_23
_atom_site_aniso_U_13
_atom_site_aniso_U_12
Rh1 0.02025(16) 0.02613(19) 0.01846(17) -0.01339(14) -0.00068(12) -0.00432(13)
N1 0.0264(18) 0.0191(18) 0.0214(18) -0.0121(15) 0.0014(15) -0.0090(14)
C2 0.032(2) 0.022(2) 0.019(2) -0.0086(18) -0.0032(18) -0.0087(18)
S3 0.0355(6) 0.0322(6) 0.0187(5) -0.0113(5) 0.0000(4) -0.0089(5)
C4 0.037(2) 0.020(2) 0.023(2) -0.0092(18) 0.0028(19) -0.0094(19)
C5 0.043(3) 0.035(3) 0.019(2) -0.009(2) 0.008(2) -0.006(2)
C6 0.031(2) 0.027(2) 0.032(3) -0.014(2) 0.012(2) 0.000(2)
C7 0.029(2) 0.022(2) 0.029(2) -0.0108(19) 0.0051(19) -0.0038(18)
C8 0.029(2) 0.018(2) 0.018(2) -0.0066(17) 0.0055(17) -0.0053(17)
C9 0.027(2) 0.014(2) 0.021(2) -0.0096(17) 0.0037(17) -0.0062(17)
C10 0.026(2) 0.024(2) 0.027(2) -0.0124(18) -0.0053(18) -0.0055(18)
C11 0.027(2) 0.025(2) 0.029(2) -0.0143(19) -0.0098(18) -0.0059(18)
C12 0.027(2) 0.049(3) 0.028(2) -0.018(2) -0.0024(19) -0.006(2)
C13 0.028(2) 0.060(3) 0.041(3) -0.023(3) -0.010(2) -0.004(2)
C14 0.037(3) 0.047(3) 0.037(3) -0.013(2) -0.017(2) -0.008(2)
C15 0.039(3) 0.034(3) 0.028(2) -0.010(2) -0.011(2) -0.012(2)
C16 0.021(2) 0.028(2) 0.032(3) -0.005(2) 0.0088(19) 0.0023(18)
C17 0.031(3) 0.035(3) 0.039(3) -0.006(2) 0.001(2) 0.005(2)
C18 0.032(3) 0.039(3) 0.044(3) -0.009(2) -0.005(2) -0.002(2)
C19 0.030(3) 0.048(3) 0.044(3) -0.008(3) 0.005(2) 0.005(2)
N20 0.0215(17) 0.0279(19) 0.0217(18) -0.0147(15) -0.0025(14) -0.0047(14)
C21 0.023(2) 0.032(2) 0.023(2) -0.0151(19) -0.0071(17) -0.0011(18)
S22 0.0290(6) 0.0386(7) 0.0261(6) -0.0215(5) 0.0011(5) -0.0044(5)
C23 0.025(2) 0.036(3) 0.027(2) -0.016(2) -0.0039(18) -0.0022(19)
C24 0.031(2) 0.046(3) 0.026(2) -0.018(2) 0.0038(19) -0.008(2)
C25 0.029(2) 0.041(3) 0.030(2) -0.010(2) 0.004(2) -0.010(2)
C26 0.026(2) 0.033(3) 0.031(2) -0.012(2) -0.0020(19) -0.0043(19)
C27 0.024(2) 0.029(2) 0.021(2) -0.0128(18) 0.0002(17) -0.0029(18)
C28 0.021(2) 0.030(2) 0.019(2) -0.0105(18) -0.0008(16) -0.0034(17)
C29 0.026(2) 0.029(2) 0.026(2) -0.0142(19) -0.0050(18) -0.0050(18)
C30 0.023(2) 0.029(2) 0.031(2) -0.017(2) -0.0054(18) -0.0041(18)
C31 0.039(3) 0.040(3) 0.037(3) -0.026(2) 0.006(2) -0.013(2)
C32 0.051(3) 0.045(3) 0.046(3) -0.023(3) 0.010(3) -0.025(3)
C33 0.045(3) 0.039(3) 0.055(3) -0.032(3) -0.002(2) -0.012(2)
C34 0.031(2) 0.037(3) 0.038(3) -0.025(2) -0.004(2) -0.003(2)
C35 0.036(3) 0.038(3) 0.038(3) -0.015(2) 0.004(2) -0.016(2)
C36 0.048(7) 0.041(6) 0.056(7) -0.013(5) -0.017(6) -0.011(5)
C37 0.042(6) 0.033(6) 0.075(9) -0.011(6) -0.021(5) -0.013(4)
C38 0.088(11) 0.049(9) 0.046(7) -0.016(6) -0.005(8) -0.039(8)
C36A 0.071(11) 0.031(7) 0.049(9) -0.008(6) -0.014(8) -0.015(7)
C37A 0.068(10) 0.073(11) 0.041(9) -0.037(8) 0.022(7) -0.041(9)
C38A 0.060(10) 0.036(9) 0.037(8) -0.019(6) -0.015(8) -0.015(7)
N39 0.0195(17) 0.052(3) 0.0187(18) -0.0194(18) -0.0012(14) -0.0045(17)
C40 0.020(2) 0.047(3) 0.017(2) -0.001(2) -0.0020(17) -0.001(2)
N41 0.028(2) 0.092(4) 0.024(2) -0.022(2) -0.0081(18) 0.013(2)
C42 0.033(3) 0.134(6) 0.048(4) -0.061(4) -0.024(3) 0.028(3)
C43 0.029(3) 0.095(5) 0.046(3) -0.053(3) -0.010(2) 0.004(3)
C44 0.021(2) 0.031(3) 0.036(3) 0.003(2) -0.005(2) -0.0088(19)
O44 0.0231(14) 0.0247(16) 0.0213(15) -0.0078(13) -0.0036(12) -0.0032(12)
C45 0.083(5) 0.108(6) 0.036(3) -0.020(4) -0.037(3) 0.056(4)
C46 0.031(4) 0.016(4) 0.022(6) -0.003(4) -0.004(4) -0.007(3)
C47 0.029(4) 0.017(5) 0.022(6) 0.000(4) -0.010(3) -0.003(3)
C48 0.044(6) 0.018(5) 0.055(10) -0.012(5) -0.017(5) 0.002(4)
C49 0.050(5) 0.025(5) 0.056(7) -0.017(5) -0.015(5) -0.001(4)
C50 0.044(5) 0.030(4) 0.065(7) -0.020(4) -0.016(4) -0.007(3)
C51 0.029(4) 0.029(4) 0.054(6) -0.017(4) -0.011(4) -0.003(3)
C46A 0.015(4) 0.015(4) 0.014(4) -0.004(2) -0.006(2) -0.0038(19)
C47A 0.035(6) 0.030(6) 0.043(8) -0.002(5) -0.001(6) -0.018(5)
C48A 0.050(8) 0.022(6) 0.054(9) 0.001(5) -0.019(6) -0.018(5)
C49A 0.048(7) 0.026(6) 0.044(8) -0.001(5) -0.035(6) 0.000(5)
C50A 0.035(8) 0.017(6) 0.044(11) -0.006(6) -0.026(7) 0.006(5)
C51A 0.023(6) 0.015(6) 0.013(7) -0.002(5) -0.007(5) 0.001(4)
C46B 0.054(16) 0.068(12) 0.060(10) -0.028(9) -0.023(10) -0.011(10)
C47B 0.073(19) 0.068(12) 0.057(10) -0.028(9) -0.021(10) -0.018(11)
C48B 0.045(15) 0.069(12) 0.057(11) -0.027(9) -0.010(10) -0.015(10)
C49B 0.09(2) 0.072(12) 0.066(12) -0.031(10) -0.019(12) -0.018(12)
C50B 0.20(6) 0.074(14) 0.064(12) -0.028(10) -0.020(13) -0.045(18)
C51B 0.058(19) 0.067(13) 0.058(11) -0.030(10) -0.021(11) -0.009(13)
Rh2 0.0433(2) 0.02198(19) 0.0376(2) -0.00265(16) -0.02509(18) -0.00524(16)
N1' 0.060(3) 0.027(2) 0.043(2) -0.0016(18) -0.033(2) -0.0127(19)
C2' 0.078(4) 0.038(3) 0.049(3) -0.004(3) -0.041(3) -0.019(3)
S3' 0.1208(15) 0.0419(8) 0.0630(10) -0.0029(7) -0.0644(10) -0.0251(9)
C4' 0.079(4) 0.035(3) 0.048(3) -0.002(3) -0.034(3) -0.021(3)
C5' 0.100(5) 0.046(3) 0.050(4) -0.016(3) -0.033(3) -0.027(3)
C6' 0.073(4) 0.032(3) 0.050(3) -0.014(3) -0.014(3) -0.019(3)
C7' 0.035(3) 0.031(3) 0.035(3) -0.012(2) -0.001(2) -0.009(2)
C8' 0.038(3) 0.029(3) 0.034(3) -0.008(2) -0.010(2) -0.011(2)
C9' 0.058(3) 0.029(3) 0.042(3) -0.006(2) -0.024(3) -0.015(2)
C10' 0.067(4) 0.039(3) 0.054(3) -0.001(3) -0.041(3) -0.016(3)
C11' 0.040(3) 0.030(3) 0.033(3) 0.004(2) -0.023(2) -0.007(2)
C12' 0.035(3) 0.036(3) 0.044(3) -0.004(2) -0.021(2) -0.002(2)
C13' 0.054(3) 0.033(3) 0.061(4) 0.004(3) -0.037(3) -0.005(2)
C14' 0.095(5) 0.048(4) 0.073(4) 0.015(3) -0.066(4) -0.024(3)
C15' 0.098(5) 0.041(3) 0.071(4) 0.006(3) -0.064(4) -0.021(3)
C16' 0.033(2) 0.028(3) 0.038(3) -0.010(2) 0.000(2) -0.004(2)
C17' 0.041(3) 0.059(4) 0.039(3) 0.009(3) 0.003(2) 0.005(3)
C18' 0.044(3) 0.037(3) 0.088(5) -0.028(3) -0.022(3) 0.002(2)
C19' 0.046(3) 0.043(3) 0.046(3) -0.021(3) -0.014(2) -0.002(2)
N20' 0.031(2) 0.026(2) 0.031(2) -0.0051(16) -0.0142(17) -0.0010(16)
C21' 0.033(2) 0.030(3) 0.030(3) -0.001(2) -0.012(2) 0.000(2)
S22' 0.0378(7) 0.0352(7) 0.0346(7) -0.0112(5) -0.0013(5) 0.0007(5)
C23' 0.034(2) 0.031(3) 0.030(2) -0.013(2) -0.008(2) 0.009(2)
C24' 0.055(3) 0.029(3) 0.041(3) -0.022(2) -0.011(2) -0.002(2)
C25' 0.050(3) 0.032(3) 0.037(3) -0.018(2) -0.011(2) -0.010(2)
C26' 0.035(2) 0.033(3) 0.033(3) -0.018(2) -0.014(2) -0.003(2)
C27' 0.032(2) 0.025(2) 0.030(2) -0.0153(19) -0.0132(19) 0.0036(18)
C28' 0.031(2) 0.020(2) 0.032(2) -0.0093(19) -0.0130(19) 0.0025(18)
C29' 0.045(3) 0.036(3) 0.033(3) 0.006(2) -0.021(2) -0.007(2)
C30' 0.057(3) 0.041(3) 0.037(3) 0.013(2) -0.029(3) -0.022(3)
C31' 0.089(5) 0.069(4) 0.036(3) 0.010(3) -0.029(3) -0.050(4)
C32' 0.086(5) 0.098(6) 0.044(4) 0.017(4) -0.023(4) -0.069(4)
C33' 0.062(4) 0.099(5) 0.035(3) 0.011(3) -0.014(3) -0.045(4)
C34' 0.044(3) 0.057(4) 0.036(3) 0.009(3) -0.014(2) -0.015(3)
C35' 0.038(3) 0.044(3) 0.036(3) -0.016(2) -0.012(2) -0.008(2)
C36' 0.043(3) 0.049(3) 0.049(3) -0.024(3) 0.002(2) -0.005(3)
C37' 0.048(3) 0.046(3) 0.037(3) -0.014(2) -0.008(2) -0.015(2)
C38' 0.048(3) 0.093(5) 0.045(3) -0.018(3) -0.013(3) -0.026(3)
N39' 0.081(4) 0.018(2) 0.073(3) 0.002(2) -0.062(3) -0.006(2)
C40' 0.081(5) 0.016(3) 0.139(7) -0.006(3) -0.093(5) -0.001(3)
N41' 0.130(6) 0.035(3) 0.153(7) -0.029(4) -0.124(6) 0.019(4)
C42' 0.191(10) 0.036(4) 0.128(8) -0.034(5) -0.139(8) 0.031(5)
C43' 0.125(6) 0.025(3) 0.071(4) -0.011(3) -0.072(4) 0.004(3)
C44' 0.052(4) 0.023(3) 0.139(7) 0.011(4) -0.058(4) -0.013(3)
O44' 0.0372(18) 0.0294(18) 0.077(3) -0.0266(18) -0.0333(19) 0.0071(15)
C45' 0.143(8) 0.083(6) 0.200(10) -0.072(6) -0.152(8) 0.059(5)
C46' 0.021(6) 0.041(6) 0.045(7) -0.019(5) -0.012(5) -0.004(5)
C47' 0.029(5) 0.027(5) 0.043(6) -0.012(4) -0.010(4) -0.011(4)
C48' 0.025(5) 0.034(6) 0.077(8) -0.031(6) -0.018(5) 0.007(4)
C49' 0.024(5) 0.038(6) 0.067(7) -0.024(6) -0.003(5) 0.001(4)
C50' 0.034(5) 0.042(6) 0.039(6) -0.019(5) 0.000(5) -0.004(4)
C51' 0.038(6) 0.022(5) 0.043(6) -0.018(4) -0.017(5) -0.004(4)
C46C 0.039(6) 0.050(7) 0.042(6) -0.012(5) -0.017(5) 0.008(5)
C47C 0.037(6) 0.052(7) 0.052(7) -0.014(5) -0.018(5) -0.001(5)
C48C 0.045(7) 0.088(10) 0.065(9) -0.009(7) -0.024(6) -0.018(7)
C49C 0.035(7) 0.161(16) 0.061(9) -0.040(10) -0.013(6) -0.010(8)
C50C 0.048(8) 0.169(18) 0.076(11) -0.068(12) -0.009(8) -0.002(9)
C51C 0.032(9) 0.100(14) 0.090(13) -0.074(12) -0.031(9) 0.022(8)
P1 0.043(3) 0.028(2) 0.028(2) -0.0124(17) -0.0083(18) -0.0101(18)
F1 0.098(6) 0.037(3) 0.055(4) -0.027(3) -0.018(4) -0.012(3)
F2 0.061(4) 0.043(4) 0.036(3) -0.022(3) -0.019(3) -0.007(3)
F3 0.056(4) 0.024(3) 0.073(5) -0.014(3) -0.023(3) -0.003(2)
F4 0.060(4) 0.068(4) 0.044(3) -0.025(3) -0.016(3) -0.018(3)
F5 0.044(4) 0.068(5) 0.044(4) -0.022(4) -0.007(3) -0.016(3)
F6 0.053(3) 0.077(5) 0.045(4) -0.033(4) -0.002(3) -0.028(3)
P1A 0.077(5) 0.060(4) 0.060(4) -0.035(3) -0.028(3) 0.004(3)
F1A 0.134(8) 0.126(8) 0.122(8) -0.007(6) -0.058(7) -0.007(6)
F2A 0.218(11) 0.098(6) 0.117(8) -0.059(6) -0.046(7) -0.038(6)
F3A 0.131(8) 0.150(8) 0.122(7) -0.036(6) -0.060(6) 0.024(6)
F4A 0.098(7) 0.107(7) 0.110(8) -0.082(6) 0.017(5) -0.037(5)
F5A 0.091(6) 0.074(7) 0.084(6) -0.035(6) -0.011(5) -0.020(5)
F6A 0.131(7) 0.102(7) 0.087(6) -0.059(5) 0.002(5) 0.000(6)
P2 0.0384(11) 0.0452(13) 0.0387(11) -0.0260(10) -0.0101(8) 0.0029(9)
F1B 0.081(3) 0.087(4) 0.079(3) -0.009(3) -0.031(3) -0.037(3)
F2B 0.076(3) 0.066(4) 0.082(5) -0.051(4) -0.044(3) 0.025(3)
F3B 0.066(3) 0.088(3) 0.060(3) -0.038(2) 0.012(2) -0.023(2)
F4B 0.072(3) 0.076(3) 0.035(2) -0.024(2) -0.0075(19) 0.027(2)
F5B 0.080(5) 0.096(5) 0.071(3) -0.054(3) -0.043(3) 0.016(3)
F6B 0.051(2) 0.066(3) 0.051(2) -0.042(2) -0.0112(17) 0.0001(19)
P2B 0.037(7) 0.054(9) 0.040(7) -0.023(6) -0.021(5) 0.007(6)
F1B' 0.047(8) 0.075(12) 0.049(11) -0.037(9) -0.027(7) 0.020(7)
F2B' 0.046(10) 0.061(10) 0.051(10) -0.024(7) -0.010(8) -0.005(7)
F3B' 0.023(7) 0.035(10) 0.004(8) 0.000(7) 0.000(6) -0.007(6)
F4B' 0.074(12) 0.059(10) 0.061(11) -0.029(8) -0.030(9) -0.001(8)
F5B' 0.024(10) 0.035(12) 0.034(8) -0.018(7) -0.016(6) 0.011(8)
F6B' 0.046(10) 0.076(13) 0.040(8) -0.031(8) -0.018(7) 0.011(9)
C1S 0.185(12) 0.103(8) 0.090(8) -0.027(6) -0.088(8) -0.028(8)
Cl1S 0.0588(12) 0.0908(16) 0.0782(14) -0.0427(13) -0.0329(11) 0.0066(11)
Cl2S 0.1117(19) 0.0709(15) 0.0752(15) -0.0215(12) -0.0412(14) -0.0121(13)
C2S 0.086(7) 0.069(7) 0.122(10) 0.033(7) -0.067(7) -0.043(6)
Cl3S 0.103(2) 0.0875(19) 0.0776(18) -0.0299(15) -0.0527(16) 0.0009(16)
Cl4S 0.119(2) 0.133(3) 0.0740(18) 0.0279(18) -0.0549(18) -0.090(2)
C3S 0.055(7) 0.053(7) 0.067(8) -0.013(6) -0.012(6) -0.016(6)
Cl5S 0.076(2) 0.071(2) 0.0595(19) -0.0184(17) -0.0195(17) -0.0189(18)
Cl6S 0.091(3) 0.056(2) 0.082(3) -0.0151(18) -0.007(2) -0.0234(19)
C1HX_1 0.145(17) 0.15(2) 0.157(15) -0.013(13) -0.030(11) -0.031(14)
C2HX_1 0.115(10) 0.147(19) 0.149(14) -0.012(12) -0.045(9) -0.030(10)
C3HX_1 0.103(10) 0.097(13) 0.109(10) 0.013(9) -0.055(8) -0.019(9)
C4HX_1 0.088(8) 0.049(10) 0.096(10) 0.004(8) -0.063(7) -0.008(7)
C5HX_1 0.091(8) 0.117(12) 0.104(9) 0.023(8) -0.054(7) -0.033(8)
C6HX_1 0.063(7) 0.017(5) 0.084(8) 0.000(6) -0.060(7) 0.000(5)
C7HX 0.072(8) 0.064(7) 0.067(6) -0.036(6) -0.004(6) 0.017(6)
C8HX 0.075(5) 0.077(5) 0.076(5) -0.026(4) -0.017(4) -0.005(4)
C9HX 0.067(4) 0.070(4) 0.069(4) -0.029(3) -0.021(3) -0.012(3)
C10X 0.068(4) 0.069(4) 0.070(4) -0.028(3) -0.017(3) -0.010(3)
C11X 0.073(5) 0.074(4) 0.073(5) -0.025(3) -0.014(4) -0.005(4)
C12X 0.041(6) 0.062(6) 0.033(6) -0.026(5) -0.010(5) -0.002(5)

loop_
_atom_type_symbol
_atom_type_description
_atom_type_scat_dispersion_real
_atom_type_scat_dispersion_imag
_atom_type_scat_source
C C 0.0033 0.0016 'International Tables Vol C Tables 4.2.6.8 and 6.1.1.4'
H H 0.0000 0.0000 'International Tables Vol C Tables 4.2.6.8 and 6.1.1.4'
N N 0.0061 0.0033 'International Tables Vol C Tables 4.2.6.8 and 6.1.1.4'
O O 0.0106 0.0060 'International Tables Vol C Tables 4.2.6.8 and 6.1.1.4'
F F 0.0171 0.0103 'International Tables Vol C Tables 4.2.6.8 and 6.1.1.4'
P P 0.1023 0.0942 'International Tables Vol C Tables 4.2.6.8 and 6.1.1.4'
S S 0.1246 0.1234 'International Tables Vol C Tables 4.2.6.8 and 6.1.1.4'
Rh Rh -1.1178 0.9187 'International Tables Vol C Tables 4.2.6.8 and 6.1.1.4'
Cl Cl 0.1484 0.1585 'International Tables Vol C Tables 4.2.6.8 and 6.1.1.4'

loop_
_geom_angle_atom_site_label_1
_geom_angle_atom_site_label_2
_geom_angle_atom_site_label_3
_geom_angle
C30 Rh1 C11 87.42(17)
C30 Rh1 N20 81.17(15)
C11 Rh1 N20 92.73(15)
C30 Rh1 N1 95.19(15)
C11 Rh1 N1 80.56(15)
N20 Rh1 N1 172.54(14)
C30 Rh1 N39 95.35(16)
C11 Rh1 N39 176.71(15)
N20 Rh1 N39 85.95(13)
N1 Rh1 N39 100.92(13)
C30 Rh1 O44 168.72(15)
C11 Rh1 O44 103.83(13)
N20 Rh1 O44 97.28(12)
N1 Rh1 O44 87.55(11)
N39 Rh1 O44 73.38(12)
C2 N1 C9 112.5(3)
C2 N1 Rh1 112.8(3)
C9 N1 Rh1 134.7(3)
N1 C2 C10 119.1(4)
N1 C2 S3 114.8(3)
C10 C2 S3 125.9(3)
C2 S3 C4 89.4(2)
C5 C4 C9 119.9(4)
C5 C4 S3 129.3(4)
C9 C4 S3 110.8(3)
C6 C5 C4 118.7(4)
C6 C5 H5 120.7
C4 C5 H5 120.7
C5 C6 C7 122.9(4)
C5 C6 H6 118.5
C7 C6 H6 118.5
C8 C7 C6 117.0(4)
C8 C7 C16 119.1(4)
C6 C7 C16 123.9(4)
C9 C8 C7 121.1(4)
C9 C8 H8 119.5
C7 C8 H8 119.5
C8 C9 N1 127.1(4)
C8 C9 C4 120.4(4)
N1 C9 C4 112.5(4)
C15 C10 C11 122.2(4)
C15 C10 C2 124.6(4)
C11 C10 C2 113.1(4)
C12 C11 C10 117.0(4)
C12 C11 Rh1 128.6(3)
C10 C11 Rh1 114.4(3)
C13 C12 C11 120.9(4)
C13 C12 H12 119.6
C11 C12 H12 119.6
C12 C13 C14 121.3(4)
C12 C13 H13 119.3
C14 C13 H13 119.3
C15 C14 C13 119.7(5)
C15 C14 H14 120.1
C13 C14 H14 120.1
C14 C15 C10 118.9(4)
C14 C15 H15 120.6
C10 C15 H15 120.6
C7 C16 C18 110.1(4)
C7 C16 C19 112.5(4)
C18 C16 C19 108.9(4)
C7 C16 C17 109.7(4)
C18 C16 C17 108.5(4)
C19 C16 C17 106.9(4)
C16 C17 H17A 109.5
C16 C17 H17B 109.5
H17A C17 H17B 109.5
C16 C17 H17C 109.5
H17A C17 H17C 109.5
H17B C17 H17C 109.5
C16 C18 H18A 109.5
C16 C18 H18B 109.5
H18A C18 H18B 109.5
C16 C18 H18C 109.5
H18A C18 H18C 109.5
H18B C18 H18C 109.5
C16 C19 H19A 109.5
C16 C19 H19B 109.5
H19A C19 H19B 109.5
C16 C19 H19C 109.5
H19A C19 H19C 109.5
H19B C19 H19C 109.5
C21 N20 C28 112.8(3)
C21 N20 Rh1 112.8(3)
C28 N20 Rh1 134.3(3)
N20 C21 C29 117.8(4)
N20 C21 S22 114.8(3)
C29 C21 S22 127.2(3)
C21 S22 C23 89.4(2)
C24 C23 C28 119.8(4)
C24 C23 S22 129.2(3)
C28 C23 S22 111.0(3)
C25 C24 C23 118.4(4)
C25 C24 H24 120.8
C23 C24 H24 120.8
C24 C25 C26 122.8(4)
C24 C25 H25 118.6
C26 C25 H25 118.6
C27 C26 C25 118.0(4)
C27 C26 C35 121.8(4)
C25 C26 C35 120.2(4)
C28 C27 C26 120.0(4)
C28 C27 H27 120.0
C26 C27 H27 120.0
C27 C28 N20 127.0(4)
C27 C28 C23 121.0(4)
N20 C28 C23 111.9(4)
C34 C29 C30 122.1(4)
C34 C29 C21 124.9(4)
C30 C29 C21 112.9(4)
C31 C30 C29 116.9(4)
C31 C30 Rh1 129.0(3)
C29 C30 Rh1 113.9(3)
C32 C31 C30 120.7(4)
C32 C31 H31 119.7
C30 C31 H31 119.7
C31 C32 C33 121.8(5)
C31 C32 H32 119.1
C33 C32 H32 119.1
C34 C33 C32 118.5(4)
C34 C33 H33 120.8
C32 C33 H33 120.8
C33 C34 C29 120.0(4)
C33 C34 H34 120.0
C29 C34 H34 120.0
C38A C35 C26 109.8(7)
C36 C35 C26 112.2(6)
C38A C35 C37A 115.5(9)
C26 C35 C37A 111.8(6)
C36 C35 C38 109.1(8)
C26 C35 C38 114.0(6)
C36 C35 C37 108.9(6)
C26 C35 C37 109.7(5)
C38 C35 C37 102.5(8)
C38A C35 C36A 111.3(9)
C26 C35 C36A 103.9(6)
C37A C35 C36A 103.7(9)
C35 C36 H36A 109.5
C35 C36 H36B 109.5
H36A C36 H36B 109.5
C35 C36 H36C 109.5
H36A C36 H36C 109.5
H36B C36 H36C 109.5
C35 C37 H37A 109.5
C35 C37 H37B 109.5
H37A C37 H37B 109.5
C35 C37 H37C 109.5
H37A C37 H37C 109.5
H37B C37 H37C 109.5
C35 C38 H38A 109.5
C35 C38 H38B 109.5
H38A C38 H38B 109.5
C35 C38 H38C 109.5
H38A C38 H38C 109.5
H38B C38 H38C 109.5
C35 C36A H36G 109.5
C35 C36A H36H 109.5
H36G C36A H36H 109.5
C35 C36A H36I 109.5
H36G C36A H36I 109.5
H36H C36A H36I 109.5
C35 C37A H37G 109.5
C35 C37A H37H 109.5
H37G C37A H37H 109.5
C35 C37A H37I 109.5
H37G C37A H37I 109.5
H37H C37A H37I 109.5
C35 C38A H38G 109.5
C35 C38A H38H 109.5
H38G C38A H38H 109.5
C35 C38A H38I 109.5
H38G C38A H38I 109.5
H38H C38A H38I 109.5
C40 N39 C43 106.2(4)
C40 N39 Rh1 115.9(3)
C43 N39 Rh1 137.0(4)
N39 C40 N41 110.1(5)
N39 C40 C44 117.2(4)
N41 C40 C44 132.7(5)
C42 N41 C40 107.4(5)
C42 N41 C45 123.1(5)
C40 N41 C45 129.4(5)
N41 C42 C43 107.7(5)
N41 C42 H42 126.1
C43 C42 H42 126.1
N39 C43 C42 108.6(5)
N39 C43 H43 125.7
C42 C43 H43 125.7
O44 C44 C46A 126.7(6)
O44 C44 C40 116.6(4)
C46A C44 C40 116.7(6)
O44 C44 C46B 126.3(9)
C40 C44 C46B 101.0(8)
O44 C44 C46 114.1(5)
C40 C44 C46 128.7(5)
C44 O44 Rh1 116.3(3)
N41 C45 H45A 109.5
N41 C45 H45B 109.5
H45A C45 H45B 109.5
N41 C45 H45C 109.5
H45A C45 H45C 109.5
H45B C45 H45C 109.5
C47 C46 C51 120.0
C47 C46 C44 121.2(4)
C51 C46 C44 118.8(4)
C48 C47 C46 120.0
C48 C47 H47 120.0
C46 C47 H47 120.0
C49 C48 C47 120.0
C49 C48 H48 120.0
C47 C48 H48 120.0
C50 C49 C48 120.0
C50 C49 H49 120.0
C48 C49 H49 120.0
C49 C50 C51 120.0
C49 C50 H50 120.0
C51 C50 H50 120.0
C50 C51 C46 120.0
C50 C51 H51 120.0
C46 C51 H51 120.0
C47A C46A C51A 120.0
C47A C46A C44 119.7(7)
C51A C46A C44 120.2(7)
C46A C47A C48A 120.0
C46A C47A H47A 120.0
C48A C47A H47A 120.0
C49A C48A C47A 120.0
C49A C48A H48A 120.0
C47A C48A H48A 120.0
C50A C49A C48A 120.0
C50A C49A H49A 120.0
C48A C49A H49A 120.0
C49A C50A C51A 120.0
C49A C50A H50A 120.0
C51A C50A H50A 120.0
C50A C51A C46A 120.0
C50A C51A H51A 120.0
C46A C51A H51A 120.0
C47B C46B C51B 120.0
C47B C46B C44 137.6(13)
C51B C46B C44 102.3(13)
C46B C47B C48B 120.0
C46B C47B H47B 120.0
C48B C47B H47B 120.0
C47B C48B C49B 120.0
C47B C48B H48B 120.0
C49B C48B H48B 120.0
C50B C49B C48B 120.0
C50B C49B H49B 120.0
C48B C49B H49B 120.0
C49B C50B C51B 120.0
C49B C50B H50B 120.0
C51B C50B H50B 120.0
C50B C51B C46B 120.0
C50B C51B H51B 120.0
C46B C51B H51B 120.0
C30' Rh2 C11' 88.4(2)
C30' Rh2 N20' 80.50(19)
C11' Rh2 N20' 91.01(18)
C30' Rh2 N1' 95.1(2)
C11' Rh2 N1' 81.13(18)
N20' Rh2 N1' 171.13(15)
C30' Rh2 N39' 96.7(2)
C11' Rh2 N39' 174.62(19)
N20' Rh2 N39' 88.05(15)
N1' Rh2 N39' 100.16(16)
C30' Rh2 O44' 169.96(17)
C11' Rh2 O44' 101.65(17)
N20' Rh2 O44' 98.71(13)
N1' Rh2 O44' 86.97(15)
N39' Rh2 O44' 73.28(18)
C2' N1' C9' 111.4(4)
C2' N1' Rh2 112.7(3)
C9' N1' Rh2 135.9(3)
N1' C2' C10' 118.3(5)
N1' C2' S3' 115.5(4)
C10' C2' S3' 126.2(4)
C2' S3' C4' 89.4(3)
C9' C4' C5' 120.2(5)
C9' C4' S3' 110.9(4)
C5' C4' S3' 128.8(4)
C6' C5' C4' 118.5(5)
C6' C5' H5' 120.7
C4' C5' H5' 120.7
C5' C6' C7' 122.3(5)
C5' C6' H6' 118.9
C7' C6' H6' 118.9
C8' C7' C6' 117.9(5)
C8' C7' C16' 119.9(4)
C6' C7' C16' 122.3(4)
C9' C8' C7' 120.2(4)
C9' C8' H8' 119.9
C7' C8' H8' 119.9
C8' C9' C4' 120.8(5)
C8' C9' N1' 126.4(4)
C4' C9' N1' 112.8(4)
C11' C10' C15' 122.7(5)
C11' C10' C2' 113.7(4)
C15' C10' C2' 123.5(5)
C12' C11' C10' 117.1(4)
C12' C11' Rh2 128.7(4)
C10' C11' Rh2 114.1(4)
C11' C12' C13' 120.6(5)
C11' C12' H12' 119.7
C13' C12' H12' 119.7
C14' C13' C12' 120.8(5)
C14' C13' H13' 119.6
C12' C13' H13' 119.6
C15' C14' C13' 120.3(5)
C15' C14' H14' 119.9
C13' C14' H14' 119.9
C14' C15' C10' 118.5(6)
C14' C15' H15' 120.7
C10' C15' H15' 120.7
C7' C16' C18' 112.2(4)
C7' C16' C17' 109.2(4)
C18' C16' C17' 109.9(4)
C7' C16' C19' 110.4(4)
C18' C16' C19' 107.4(4)
C17' C16' C19' 107.6(5)
C16' C17' H17D 109.5
C16' C17' H17E 109.5
H17D C17' H17E 109.5
C16' C17' H17F 109.5
H17D C17' H17F 109.5
H17E C17' H17F 109.5
C16' C18' H18D 109.5
C16' C18' H18E 109.5
H18D C18' H18E 109.5
C16' C18' H18F 109.5
H18D C18' H18F 109.5
H18E C18' H18F 109.5
C16' C19' H19D 109.5
C16' C19' H19E 109.5
H19D C19' H19E 109.5
C16' C19' H19F 109.5
H19D C19' H19F 109.5
H19E C19' H19F 109.5
C21' N20' C28' 112.3(4)
C21' N20' Rh2 114.3(3)
C28' N20' Rh2 133.2(3)
N20' C21' C29' 117.5(5)
N20' C21' S22' 114.6(3)
C29' C21' S22' 127.7(4)
C21' S22' C23' 89.5(2)
C24' C23' C28' 119.9(4)
C24' C23' S22' 129.9(4)
C28' C23' S22' 110.2(3)
C25' C24' C23' 118.6(4)
C25' C24' H24' 120.7
C23' C24' H24' 120.7
C24' C25' C26' 122.7(4)
C24' C25' H25' 118.7
C26' C25' H25' 118.7
C27' C26' C25' 118.3(4)
C27' C26' C35' 122.5(4)
C25' C26' C35' 119.3(4)
C26' C27' C28' 120.1(4)
C26' C27' H27' 120.0
C28' C27' H27' 120.0
N20' C28' C27' 126.2(4)
N20' C28' C23' 113.2(4)
C27' C28' C23' 120.5(4)
C34' C29' C30' 121.9(5)
C34' C29' C21' 125.6(5)
C30' C29' C21' 112.4(5)
C31' C30' C29' 117.0(6)
C31' C30' Rh2 128.1(5)
C29' C30' Rh2 114.8(4)
C30' C31' C32' 119.9(7)
C30' C31' H31' 120.1
C32' C31' H31' 120.1
C33' C32' C31' 121.5(6)
C33' C32' H32' 119.2
C31' C32' H32' 119.2
C34' C33' C32' 119.8(6)
C34' C33' H33' 120.1
C32' C33' H33' 120.1
C33' C34' C29' 119.9(6)
C33' C34' H34' 120.1
C29' C34' H34' 120.1
C26' C35' C38' 109.5(4)
C26' C35' C36' 112.2(4)
C38' C35' C36' 107.7(5)
C26' C35' C37' 109.0(4)
C38' C35' C37' 110.0(4)
C36' C35' C37' 108.4(4)
C35' C36' H36D 109.5
C35' C36' H36E 109.5
H36D C36' H36E 109.5
C35' C36' H36F 109.5
H36D C36' H36F 109.5
H36E C36' H36F 109.5
C35' C37' H37D 109.5
C35' C37' H37E 109.5
H37D C37' H37E 109.5
C35' C37' H37F 109.5
H37D C37' H37F 109.5
H37E C37' H37F 109.5
C35' C38' H38D 109.5
C35' C38' H38E 109.5
H38D C38' H38E 109.5
C35' C38' H38F 109.5
H38D C38' H38F 109.5
H38E C38' H38F 109.5
C40' N39' C43' 108.0(5)
C40' N39' Rh2 115.3(4)
C43' N39' Rh2 136.4(5)
N39' C40' N41' 109.0(7)
N39' C40' C44' 117.9(5)
N41' C40' C44' 133.2(7)
C42' N41' C40' 107.2(7)
C42' N41' C45' 122.4(8)
C40' N41' C45' 130.4(9)
N41' C42' C43' 108.7(7)
N41' C42' H42' 125.6
C43' C42' H42' 125.6
N39' C43' C42' 107.0(8)
N39' C43' H43' 126.5
C42' C43' H43' 126.5
O44' C44' C46C 128.4(7)
O44' C44' C40' 116.7(6)
C46C C44' C40' 110.0(6)
O44' C44' C46' 108.5(7)
C40' C44' C46' 131.5(5)
C44' O44' Rh2 116.6(4)
N41' C45' H45D 109.5
N41' C45' H45E 109.5
H45D C45' H45E 109.5
N41' C45' H45F 109.5
H45D C45' H45F 109.5
H45E C45' H45F 109.5
C47' C46' C51' 120.0
C47' C46' C44' 119.4(4)
C51' C46' C44' 120.4(4)
C46' C47' C48' 120.0
C46' C47' H47' 120.0
C48' C47' H47' 120.0
C47' C48' C49' 120.0
C47' C48' H48' 120.0
C49' C48' H48' 120.0
C50' C49' C48' 120.0
C50' C49' H49' 120.0
C48' C49' H49' 120.0
C51' C50' C49' 120.0
C51' C50' H50' 120.0
C49' C50' H50' 120.0
C50' C51' C46' 120.0
C50' C51' H51' 120.0
C46' C51' H51' 120.0
C44' C46C C47C 134.2(6)
C44' C46C C51C 105.1(6)
C47C C46C C51C 120.0
C46C C47C C48C 120.0
C46C C47C H47C 120.0
C48C C47C H47C 120.0
C47C C48C C49C 120.0
C47C C48C H48C 120.0
C49C C48C H48C 120.0
C50C C49C C48C 120.0
C50C C49C H49C 120.0
C48C C49C H49C 120.0
C51C C50C C49C 120.0
C51C C50C H50C 120.0
C49C C50C H50C 120.0
C50C C51C C46C 120.0
C50C C51C H51C 120.0
C46C C51C H51C 120.0
F3 P1 F2 92.3(6)
F3 P1 F5 91.7(6)
F2 P1 F5 89.4(5)
F3 P1 F4 89.9(5)
F2 P1 F4 177.8(6)
F5 P1 F4 90.5(5)
F3 P1 F1 177.6(7)
F2 P1 F1 89.8(5)
F5 P1 F1 89.4(6)
F4 P1 F1 88.0(5)
F3 P1 F6 90.1(5)
F2 P1 F6 90.8(5)
F5 P1 F6 178.2(7)
F4 P1 F6 89.3(5)
F1 P1 F6 88.8(6)
F1A P1A F3A 177.8(10)
F1A P1A F2A 90.8(9)
F3A P1A F2A 89.5(9)
F1A P1A F5A 92.4(8)
F3A P1A F5A 89.7(8)
F2A P1A F5A 90.9(8)
F1A P1A F4A 88.2(8)
F3A P1A F4A 91.4(9)
F2A P1A F4A 178.6(9)
F5A P1A F4A 90.1(7)
F1A P1A F6A 88.3(8)
F3A P1A F6A 89.5(8)
F2A P1A F6A 92.0(8)
F5A P1A F6A 176.9(9)
F4A P1A F6A 86.9(7)
F1B P2 F5B 91.5(4)
F1B P2 F6B 89.0(3)
F5B P2 F6B 178.7(4)
F1B P2 F2B 91.4(4)
F5B P2 F2B 90.4(4)
F6B P2 F2B 90.7(3)
F1B P2 F3B 178.0(3)
F5B P2 F3B 90.1(4)
F6B P2 F3B 89.3(3)
F2B P2 F3B 89.7(4)
F1B P2 F4B 89.9(3)
F5B P2 F4B 89.4(4)
F6B P2 F4B 89.5(2)
F2B P2 F4B 178.7(4)
F3B P2 F4B 89.1(3)
F1B' P2B F2B' 93.5(14)
F1B' P2B F6B' 93.1(13)
F2B' P2B F6B' 95.8(14)
F1B' P2B F5B' 90.7(15)
F2B' P2B F5B' 91.8(15)
F6B' P2B F5B' 171.3(18)
F1B' P2B F3B' 174.3(18)
F2B' P2B F3B' 92.0(16)
F6B' P2B F3B' 87.8(15)
F5B' P2B F3B' 87.7(16)
F1B' P2B F4B' 87.4(13)
F2B' P2B F4B' 177.2(16)
F6B' P2B F4B' 86.8(13)
F5B' P2B F4B' 85.6(15)
F3B' P2B F4B' 87.0(15)
Cl2S C1S Cl1S 113.9(6)
Cl2S C1S H1SA 108.8
Cl1S C1S H1SA 108.8
Cl2S C1S H1SB 108.8
Cl1S C1S H1SB 108.8
H1SA C1S H1SB 107.7
Cl4S C2S Cl3S 115.5(6)
Cl4S C2S H2SA 108.4
Cl3S C2S H2SA 108.4
Cl4S C2S H2SB 108.4
Cl3S C2S H2SB 108.4
H2SA C2S H2SB 107.5
Cl6S C3S Cl5S 111.8(7)
Cl6S C3S H3SA 109.2
Cl5S C3S H3SA 109.2
Cl6S C3S H3SB 109.2
Cl5S C3S H3SB 109.2
H3SA C3S H3SB 107.9
C2HX_1 C1HX_1 H1HX_1 109.5
C2HX_1 C1HX_1 H2HX_1 109.5
H1HX_1 C1HX_1 H2HX_1 109.5
C2HX_1 C1HX_1 H3HX_1 109.5
H1HX_1 C1HX_1 H3HX_1 109.5
H2HX_1 C1HX_1 H3HX_1 109.5
C3HX_1 C2HX_1 C1HX_1 136.9(19)
C3HX_1 C2HX_1 H4HX_1 102.9
C1HX_1 C2HX_1 H4HX_1 102.9
C3HX_1 C2HX_1 H5HX_1 102.9
C1HX_1 C2HX_1 H5HX_1 102.9
H4HX_1 C2HX_1 H5HX_1 105.1
C2HX_1 C3HX_1 C4HX_1 148.2(18)
C2HX_1 C3HX_1 H6HX_1 99.7
C4HX_1 C3HX_1 H6HX_1 99.7
C2HX_1 C3HX_1 H7HX_1 99.7
C4HX_1 C3HX_1 H7HX_1 99.7
H6HX_1 C3HX_1 H7HX_1 104.1
C3HX_1 C4HX_1 C5HX_1 139.7(12)
C3HX_1 C4HX_1 H8HX_1 102.1
C5HX_1 C4HX_1 H8HX_1 102.1
C3HX_1 C4HX_1 H9HX_1 102.1
C5HX_1 C4HX_1 H9HX_1 102.1
H8HX_1 C4HX_1 H9HX_1 104.8
C4HX_1 C5HX_1 C6HX_1 133.1(12)
C4HX_1 C5HX_1 H10X_1 103.9
C6HX_1 C5HX_1 H10X_1 103.9
C4HX_1 C5HX_1 H11X_1 103.9
C6HX_1 C5HX_1 H11X_1 103.9
H10X_1 C5HX_1 H11X_1 105.4
C5HX_1 C6HX_1 H12X_1 109.5
C5HX_1 C6HX_1 H13X_1 109.5
H12X_1 C6HX_1 H13X_1 109.5
C5HX_1 C6HX_1 H14X_1 109.5
H12X_1 C6HX_1 H14X_1 109.5
H13X_1 C6HX_1 H14X_1 109.5
C8HX C7HX H13X 109.5
C8HX C7HX H14X 109.5
H13X C7HX H14X 109.5
C8HX C7HX H15X 109.5
H13X C7HX H15X 109.5
H14X C7HX H15X 109.5
C9HX C8HX C7HX 117(2)
C9HX C8HX H16X 108.1
C7HX C8HX H16X 108.1
C9HX C8HX H17X 108.1
C7HX C8HX H17X 108.1
H16X C8HX H17X 107.3
C10X C9HX C8HX 161(2)
C10X C9HX H18X 95.8
C8HX C9HX H18X 95.8
C10X C9HX H19X 95.8
C8HX C9HX H19X 95.8
H18X C9HX H19X 103.3
C9HX C10X C11X 125(2)
C9HX C10X H20X 106.0
C11X C10X H20X 106.0
C9HX C10X H21X 106.0
C11X C10X H21X 106.0
H20X C10X H21X 106.3
C10X C11X C12X 124.9(19)
C10X C11X H22X 106.1
C12X C11X H22X 106.1
C10X C11X H23X 106.1
C12X C11X H23X 106.1
H22X C11X H23X 106.3
C11X C12X H24X 109.5
C11X C12X H25X 109.5
H24X C12X H25X 109.5
C11X C12X H26X 109.5
H24X C12X H26X 109.5
H25X C12X H26X 109.5

loop_
_geom_bond_atom_site_label_1
_geom_bond_atom_site_label_2
_geom_bond_distance
Rh1 C30 1.973(4)
Rh1 C11 2.005(4)
Rh1 N20 2.040(3)
Rh1 N1 2.072(3)
Rh1 N39 2.144(4)
Rh1 O44 2.271(3)
N1 C2 1.312(5)
N1 C9 1.399(5)
C2 C10 1.439(6)
C2 S3 1.733(4)
S3 C4 1.733(5)
C4 C5 1.387(6)
C4 C9 1.405(6)
C5 C6 1.377(7)
C5 H5 0.9500
C6 C7 1.410(6)
C6 H6 0.9500
C7 C8 1.397(6)
C7 C16 1.526(7)
C8 C9 1.377(6)
C8 H8 0.9500
C10 C15 1.392(6)
C10 C11 1.412(6)
C11 C12 1.387(6)
C12 C13 1.379(7)
C12 H12 0.9500
C13 C14 1.386(7)
C13 H13 0.9500
C14 C15 1.376(7)
C14 H14 0.9500
C15 H15 0.9500
C16 C18 1.530(7)
C16 C19 1.537(6)
C16 C17 1.543(6)
C17 H17A 0.9800
C17 H17B 0.9800
C17 H17C 0.9800
C18 H18A 0.9800
C18 H18B 0.9800
C18 H18C 0.9800
C19 H19A 0.9800
C19 H19B 0.9800
C19 H19C 0.9800
N20 C21 1.316(5)
N20 C28 1.400(5)
C21 C29 1.443(6)
C21 S22 1.725(4)
S22 C23 1.737(5)
C23 C24 1.388(6)
C23 C28 1.407(6)
C24 C25 1.379(7)
C24 H24 0.9500
C25 C26 1.410(6)
C25 H25 0.9500
C26 C27 1.389(6)
C26 C35 1.532(6)
C27 C28 1.382(6)
C27 H27 0.9500
C29 C34 1.390(6)
C29 C30 1.415(6)
C30 C31 1.393(6)
C31 C32 1.386(7)
C31 H31 0.9500
C32 C33 1.396(7)
C32 H32 0.9500
C33 C34 1.381(7)
C33 H33 0.9500
C34 H34 0.9500
C35 C38A 1.424(16)
C35 C36 1.449(11)
C35 C37A 1.542(12)
C35 C38 1.586(14)
C35 C37 1.591(10)
C35 C36A 1.634(16)
C36 H36A 0.9800
C36 H36B 0.9800
C36 H36C 0.9800
C37 H37A 0.9800
C37 H37B 0.9800
C37 H37C 0.9800
C38 H38A 0.9800
C38 H38B 0.9800
C38 H38C 0.9800
C36A H36G 0.9800
C36A H36H 0.9800
C36A H36I 0.9800
C37A H37G 0.9800
C37A H37H 0.9800
C37A H37I 0.9800
C38A H38G 0.9800
C38A H38H 0.9800
C38A H38I 0.9800
N39 C40 1.339(6)
N39 C43 1.352(6)
C40 N41 1.362(6)
C40 C44 1.473(7)
N41 C42 1.326(8)
N41 C45 1.480(8)
C42 C43 1.378(9)
C42 H42 0.9500
C43 H43 0.9500
C44 O44 1.222(5)
C44 C46A 1.415(10)
C44 C46B 1.505(16)
C44 C46 1.577(7)
C45 H45A 0.9800
C45 H45B 0.9800
C45 H45C 0.9800
C46 C47 1.3900
C46 C51 1.3900
C47 C48 1.3900
C47 H47 0.9500
C48 C49 1.3900
C48 H48 0.9500
C49 C50 1.3900
C49 H49 0.9500
C50 C51 1.3900
C50 H50 0.9500
C51 H51 0.9500
C46A C47A 1.3900
C46A C51A 1.3900
C47A C48A 1.3900
C47A H47A 0.9500
C48A C49A 1.3900
C48A H48A 0.9500
C49A C50A 1.3900
C49A H49A 0.9500
C50A C51A 1.3900
C50A H50A 0.9500
C51A H51A 0.9500
C46B C47B 1.3900
C46B C51B 1.3900
C47B C48B 1.3900
C47B H47B 0.9500
C48B C49B 1.3900
C48B H48B 0.9500
C49B C50B 1.3900
C49B H49B 0.9500
C50B C51B 1.3900
C50B H50B 0.9500
C51B H51B 0.9500
Rh2 C30' 1.983(6)
Rh2 C11' 2.006(4)
Rh2 N20' 2.034(4)
Rh2 N1' 2.069(4)
Rh2 N39' 2.142(4)
Rh2 O44' 2.266(3)
N1' C2' 1.318(6)
N1' C9' 1.410(6)
C2' C10' 1.459(8)
C2' S3' 1.719(5)
S3' C4' 1.735(6)
C4' C9' 1.392(7)
C4' C5' 1.392(8)
C5' C6' 1.373(8)
C5' H5' 0.9500
C6' C7' 1.414(7)
C6' H6' 0.9500
C7' C8' 1.394(6)
C7' C16' 1.522(7)
C8' C9' 1.379(7)
C8' H8' 0.9500
C10' C11' 1.399(7)
C10' C15' 1.400(7)
C11' C12' 1.389(7)
C12' C13' 1.399(7)
C12' H12' 0.9500
C13' C14' 1.380(8)
C13' H13' 0.9500
C14' C15' 1.374(9)
C14' H14' 0.9500
C15' H15' 0.9500
C16' C18' 1.532(7)
C16' C17' 1.532(7)
C16' C19' 1.546(7)
C17' H17D 0.9800
C17' H17E 0.9800
C17' H17F 0.9800
C18' H18D 0.9800
C18' H18E 0.9800
C18' H18F 0.9800
C19' H19D 0.9800
C19' H19E 0.9800
C19' H19F 0.9800
N20' C21' 1.317(6)
N20' C28' 1.388(6)
C21' C29' 1.445(7)
C21' S22' 1.734(5)
S22' C23' 1.737(5)
C23' C24' 1.392(7)
C23' C28' 1.406(6)
C24' C25' 1.365(7)
C24' H24' 0.9500
C25' C26' 1.413(6)
C25' H25' 0.9500
C26' C27' 1.381(6)
C26' C35' 1.526(6)
C27' C28' 1.389(6)
C27' H27' 0.9500
C29' C34' 1.390(7)
C29' C30' 1.415(8)
C30' C31' 1.390(7)
C31' C32' 1.405(10)
C31' H31' 0.9500
C32' C33' 1.372(10)
C32' H32' 0.9500
C33' C34' 1.360(8)
C33' H33' 0.9500
C34' H34' 0.9500
C35' C38' 1.528(7)
C35' C36' 1.530(7)
C35' C37' 1.536(7)
C36' H36D 0.9800
C36' H36E 0.9800
C36' H36F 0.9800
C37' H37D 0.9800
C37' H37E 0.9800
C37' H37F 0.9800
C38' H38D 0.9800
C38' H38E 0.9800
C38' H38F 0.9800
N39' C40' 1.345(8)
N39' C43' 1.345(8)
C40' N41' 1.367(8)
C40' C44' 1.452(11)
N41' C42' 1.326(12)
N41' C45' 1.475(10)
C42' C43' 1.387(10)
C42' H42' 0.9500
C43' H43' 0.9500
C44' O44' 1.220(7)
C44' C46C 1.373(7)
C44' C46' 1.710(9)
C45' H45D 0.9800
C45' H45E 0.9800
C45' H45F 0.9800
C46' C47' 1.3900
C46' C51' 1.3900
C47' C48' 1.3900
C47' H47' 0.9500
C48' C49' 1.3900
C48' H48' 0.9500
C49' C50' 1.3900
C49' H49' 0.9500
C50' C51' 1.3900
C50' H50' 0.9500
C51' H51' 0.9500
C46C C47C 1.3900
C46C C51C 1.3900
C47C C48C 1.3900
C47C H47C 0.9500
C48C C49C 1.3900
C48C H48C 0.9500
C49C C50C 1.3900
C49C H49C 0.9500
C50C C51C 1.3900
C50C H50C 0.9500
C51C H51C 0.9500
P1 F3 1.580(8)
P1 F2 1.587(9)
P1 F5 1.591(8)
P1 F4 1.598(9)
P1 F1 1.601(9)
P1 F6 1.606(8)
P1A F1A 1.545(12)
P1A F3A 1.554(11)
P1A F2A 1.571(11)
P1A F5A 1.578(10)
P1A F4A 1.581(10)
P1A F6A 1.602(11)
P2 F1B 1.564(5)
P2 F5B 1.588(5)
P2 F6B 1.591(4)
P2 F2B 1.593(6)
P2 F3B 1.596(5)
P2 F4B 1.600(4)
P2B F1B' 1.545(16)
P2B F2B' 1.563(16)
P2B F6B' 1.579(15)
P2B F5B' 1.604(16)
P2B F3B' 1.608(18)
P2B F4B' 1.646(16)
C1S Cl2S 1.684(11)
C1S Cl1S 1.752(9)
C1S H1SA 0.9900
C1S H1SB 0.9900
C2S Cl4S 1.694(13)
C2S Cl3S 1.730(10)
C2S H2SA 0.9900
C2S H2SB 0.9900
C3S Cl6S 1.745(12)
C3S Cl5S 1.768(13)
C3S H3SA 0.9900
C3S H3SB 0.9900
C1HX_1 C2HX_1 1.523(10)
C1HX_1 H1HX_1 0.9800
C1HX_1 H2HX_1 0.9800
C1HX_1 H3HX_1 0.9800
C2HX_1 C3HX_1 1.490(9)
C2HX_1 H4HX_1 0.9900
C2HX_1 H5HX_1 0.9900
C3HX_1 C4HX_1 1.498(8)
C3HX_1 H6HX_1 0.9900
C3HX_1 H7HX_1 0.9900
C4HX_1 C5HX_1 1.509(9)
C4HX_1 H8HX_1 0.9900
C4HX_1 H9HX_1 0.9900
C5HX_1 C6HX_1 1.531(9)
C5HX_1 H10X_1 0.9900
C5HX_1 H11X_1 0.9900
C6HX_1 H12X_1 0.9800
C6HX_1 H13X_1 0.9800
C6HX_1 H14X_1 0.9800
C7HX C8HX 1.532(17)
C7HX H13X 0.9800
C7HX H14X 0.9800
C7HX H15X 0.9800
C8HX C9HX 1.511(15)
C8HX H16X 0.9900
C8HX H17X 0.9900
C9HX C10X 1.470(15)
C9HX H18X 0.9900
C9HX H19X 0.9900
C10X C11X 1.532(15)
C10X H20X 0.9900
C10X H21X 0.9900
C11X C12X 1.543(16)
C11X H22X 0.9900
C11X H23X 0.9900
C12X H24X 0.9800
C12X H25X 0.9800
C12X H26X 0.9800

loop_
_geom_torsion_atom_site_label_1
_geom_torsion_atom_site_label_2
_geom_torsion_atom_site_label_3
_geom_torsion_atom_site_label_4
_geom_torsion
C9 N1 C2 C10 178.4(3)
Rh1 N1 C2 C10 1.6(5)
C9 N1 C2 S3 1.1(4)
Rh1 N1 C2 S3 -175.69(18)
N1 C2 S3 C4 -0.4(3)
C10 C2 S3 C4 -177.4(4)
C2 S3 C4 C5 179.2(4)
C2 S3 C4 C9 -0.5(3)
C9 C4 C5 C6 0.0(7)
S3 C4 C5 C6 -179.6(4)
C4 C5 C6 C7 -0.6(7)
C5 C6 C7 C8 0.1(7)
C5 C6 C7 C16 -177.2(4)
C6 C7 C8 C9 1.0(6)
C16 C7 C8 C9 178.5(4)
C7 C8 C9 N1 177.9(4)
C7 C8 C9 C4 -1.7(6)
C2 N1 C9 C8 178.9(4)
Rh1 N1 C9 C8 -5.3(6)
C2 N1 C9 C4 -1.5(5)
Rh1 N1 C9 C4 174.4(3)
C5 C4 C9 C8 1.2(6)
S3 C4 C9 C8 -179.2(3)
C5 C4 C9 N1 -178.5(4)
S3 C4 C9 N1 1.2(4)
N1 C2 C10 C15 177.9(4)
S3 C2 C10 C15 -5.2(6)
N1 C2 C10 C11 -2.3(5)
S3 C2 C10 C11 174.6(3)
C15 C10 C11 C12 1.5(6)
C2 C10 C11 C12 -178.3(4)
C15 C10 C11 Rh1 -178.3(3)
C2 C10 C11 Rh1 1.9(4)
C10 C11 C12 C13 -1.4(7)
Rh1 C11 C12 C13 178.4(4)
C11 C12 C13 C14 0.5(8)
C12 C13 C14 C15 0.4(8)
C13 C14 C15 C10 -0.3(7)
C11 C10 C15 C14 -0.6(6)
C2 C10 C15 C14 179.1(4)
C8 C7 C16 C18 -65.4(5)
C6 C7 C16 C18 111.8(5)
C8 C7 C16 C19 172.9(4)
C6 C7 C16 C19 -9.8(6)
C8 C7 C16 C17 54.0(5)
C6 C7 C16 C17 -128.8(5)
C28 N20 C21 C29 -173.1(4)
Rh1 N20 C21 C29 8.9(5)
C28 N20 C21 S22 2.5(5)
Rh1 N20 C21 S22 -175.45(19)
N20 C21 S22 C23 -1.7(4)
C29 C21 S22 C23 173.5(4)
C21 S22 C23 C24 -178.4(5)
C21 S22 C23 C28 0.4(3)
C28 C23 C24 C25 -2.0(7)
S22 C23 C24 C25 176.8(4)
C23 C24 C25 C26 -0.6(8)
C24 C25 C26 C27 2.1(7)
C24 C25 C26 C35 -178.7(5)
C25 C26 C27 C28 -1.1(7)
C35 C26 C27 C28 179.8(4)
C26 C27 C28 N20 -177.7(4)
C26 C27 C28 C23 -1.4(7)
C21 N20 C28 C27 174.4(4)
Rh1 N20 C28 C27 -8.2(7)
C21 N20 C28 C23 -2.1(5)
Rh1 N20 C28 C23 175.2(3)
C24 C23 C28 C27 3.0(7)
S22 C23 C28 C27 -176.0(3)
C24 C23 C28 N20 179.8(4)
S22 C23 C28 N20 0.9(5)
N20 C21 C29 C34 175.2(4)
S22 C21 C29 C34 0.2(7)
N20 C21 C29 C30 -0.9(6)
S22 C21 C29 C30 -175.9(3)
C34 C29 C30 C31 -0.5(7)
C21 C29 C30 C31 175.8(4)
C34 C29 C30 Rh1 175.8(4)
C21 C29 C30 Rh1 -7.9(5)
C29 C30 C31 C32 -1.0(7)
Rh1 C30 C31 C32 -176.7(4)
C30 C31 C32 C33 2.3(9)
C31 C32 C33 C34 -2.1(9)
C32 C33 C34 C29 0.6(8)
C30 C29 C34 C33 0.7(7)
C21 C29 C34 C33 -175.1(5)
C27 C26 C35 C38A -45.1(10)
C25 C26 C35 C38A 135.8(9)
C27 C26 C35 C36 112.7(7)
C25 C26 C35 C36 -66.4(8)
C27 C26 C35 C37A -174.7(9)
C25 C26 C35 C37A 6.2(10)
C27 C26 C35 C38 -11.8(10)
C25 C26 C35 C38 169.0(9)
C27 C26 C35 C37 -126.1(7)
C25 C26 C35 C37 54.8(8)
C27 C26 C35 C36A 74.0(8)
C25 C26 C35 C36A -105.1(7)
C43 N39 C40 N41 -0.3(5)
Rh1 N39 C40 N41 -171.5(3)
C43 N39 C40 C44 178.4(4)
Rh1 N39 C40 C44 7.2(5)
N39 C40 N41 C42 0.6(5)
C44 C40 N41 C42 -177.9(5)
N39 C40 N41 C45 176.9(5)
C44 C40 N41 C45 -1.6(8)
C40 N41 C42 C43 -0.6(6)
C45 N41 C42 C43 -177.2(5)
C40 N39 C43 C42 0.0(5)
Rh1 N39 C43 C42 168.3(3)
N41 C42 C43 N39 0.4(6)
N39 C40 C44 O44 -9.4(6)
N41 C40 C44 O44 169.0(4)
N39 C40 C44 C46A 171.8(6)
N41 C40 C44 C46A -9.8(9)
N39 C40 C44 C46B -149.8(9)
N41 C40 C44 C46B 28.6(10)
N39 C40 C44 C46 161.6(5)
N41 C40 C44 C46 -20.0(8)
C46A C44 O44 Rh1 -174.8(7)
C40 C44 O44 Rh1 6.6(5)
C46B C44 O44 Rh1 135.8(10)
C46 C44 O44 Rh1 -165.7(3)
O44 C44 C46 C47 140.2(5)
C40 C44 C46 C47 -30.9(7)
O44 C44 C46 C51 -41.3(6)
C40 C44 C46 C51 147.6(5)
C51 C46 C47 C48 0.0
C44 C46 C47 C48 178.5(6)
C46 C47 C48 C49 0.0
C47 C48 C49 C50 0.0
C48 C49 C50 C51 0.0
C49 C50 C51 C46 0.0
C47 C46 C51 C50 0.0
C44 C46 C51 C50 -178.5(6)
O44 C44 C46A C47A -76.9(10)
C40 C44 C46A C47A 101.8(8)
O44 C44 C46A C51A 99.8(8)
C40 C44 C46A C51A -81.6(8)
C51A C46A C47A C48A 0.0
C44 C46A C47A C48A 176.6(10)
C46A C47A C48A C49A 0.0
C47A C48A C49A C50A 0.0
C48A C49A C50A C51A 0.0
C49A C50A C51A C46A 0.0
C47A C46A C51A C50A 0.0
C44 C46A C51A C50A -176.6(10)
O44 C44 C46B C47B -104.5(17)
C40 C44 C46B C47B 30.6(19)
O44 C44 C46B C51B 78.0(13)
C40 C44 C46B C51B -146.9(10)
C51B C46B C47B C48B 0.0
C44 C46B C47B C48B -177(2)
C46B C47B C48B C49B 0.0
C47B C48B C49B C50B 0.0
C48B C49B C50B C51B 0.0
C49B C50B C51B C46B 0.0
C47B C46B C51B C50B 0.0
C44 C46B C51B C50B 178.1(15)
C9' N1' C2' C10' 178.8(5)
Rh2 N1' C2' C10' -0.2(7)
C9' N1' C2' S3' -0.3(6)
Rh2 N1' C2' S3' -179.4(3)
N1' C2' S3' C4' -0.1(5)
C10' C2' S3' C4' -179.1(6)
C2' S3' C4' C9' 0.5(5)
C2' S3' C4' C5' 178.0(6)
C9' C4' C5' C6' -0.8(9)
S3' C4' C5' C6' -178.1(5)
C4' C5' C6' C7' 0.6(9)
C5' C6' C7' C8' -0.8(8)
C5' C6' C7' C16' -179.2(5)
C6' C7' C8' C9' 1.3(7)
C16' C7' C8' C9' 179.7(4)
C7' C8' C9' C4' -1.6(8)
C7' C8' C9' N1' 178.2(5)
C5' C4' C9' C8' 1.3(9)
S3' C4' C9' C8' 179.0(4)
C5' C4' C9' N1' -178.5(5)
S3' C4' C9' N1' -0.8(6)
C2' N1' C9' C8' -179.1(5)
Rh2 N1' C9' C8' -0.3(9)
C2' N1' C9' C4' 0.7(7)
Rh2 N1' C9' C4' 179.4(4)
N1' C2' C10' C11' 0.3(8)
S3' C2' C10' C11' 179.4(4)
N1' C2' C10' C15' -177.1(6)
S3' C2' C10' C15' 1.9(9)
C15' C10' C11' C12' -1.7(9)
C2' C10' C11' C12' -179.1(5)
C15' C10' C11' Rh2 177.2(5)
C2' C10' C11' Rh2 -0.3(6)
C10' C11' C12' C13' 0.4(7)
Rh2 C11' C12' C13' -178.3(4)
C11' C12' C13' C14' 0.5(8)
C12' C13' C14' C15' -0.3(10)
C13' C14' C15' C10' -0.9(11)
C11' C10' C15' C14' 1.9(10)
C2' C10' C15' C14' 179.1(6)
C8' C7' C16' C18' 164.8(4)
C6' C7' C16' C18' -16.9(6)
C8' C7' C16' C17' -73.1(6)
C6' C7' C16' C17' 105.2(6)
C8' C7' C16' C19' 45.0(6)
C6' C7' C16' C19' -136.7(5)
C28' N20' C21' C29' -172.7(4)
Rh2 N20' C21' C29' 2.8(5)
C28' N20' C21' S22' 2.9(5)
Rh2 N20' C21' S22' 178.4(2)
N20' C21' S22' C23' -2.0(4)
C29' C21' S22' C23' 173.1(4)
C21' S22' C23' C24' -176.8(5)
C21' S22' C23' C28' 0.5(4)
C28' C23' C24' C25' -0.5(7)
S22' C23' C24' C25' 176.6(4)
C23' C24' C25' C26' -0.7(8)
C24' C25' C26' C27' 0.9(7)
C24' C25' C26' C35' -178.2(5)
C25' C26' C27' C28' 0.0(7)
C35' C26' C27' C28' 179.1(4)
C21' N20' C28' C27' 174.5(4)
Rh2 N20' C28' C27' 0.1(7)
C21' N20' C28' C23' -2.5(5)
Rh2 N20' C28' C23' -176.9(3)
C26' C27' C28' N20' -177.9(4)
C26' C27' C28' C23' -1.1(7)
C24' C23' C28' N20' 178.6(4)
S22' C23' C28' N20' 1.0(5)
C24' C23' C28' C27' 1.4(7)
S22' C23' C28' C27' -176.2(3)
N20' C21' C29' C34' 179.1(5)
S22' C21' C29' C34' 4.1(7)
N20' C21' C29' C30' 3.3(6)
S22' C21' C29' C30' -171.7(4)
C34' C29' C30' C31' 0.0(7)
C21' C29' C30' C31' 176.0(5)
C34' C29' C30' Rh2 176.1(4)
C21' C29' C30' Rh2 -7.9(5)
C29' C30' C31' C32' -0.9(8)
Rh2 C30' C31' C32' -176.5(5)
C30' C31' C32' C33' 2.0(10)
C31' C32' C33' C34' -2.0(10)
C32' C33' C34' C29' 1.0(9)
C30' C29' C34' C33' 0.0(8)
C21' C29' C34' C33' -175.5(5)
C27' C26' C35' C38' 125.6(5)
C25' C26' C35' C38' -55.3(6)
C27' C26' C35' C36' 6.1(7)
C25' C26' C35' C36' -174.8(5)
C27' C26' C35' C37' -114.0(5)
C25' C26' C35' C37' 65.2(5)
C43' N39' C40' N41' 1.1(6)
Rh2 N39' C40' N41' -174.7(4)
C43' N39' C40' C44' -178.3(5)
Rh2 N39' C40' C44' 5.9(7)
N39' C40' N41' C42' -0.8(7)
C44' C40' N41' C42' 178.5(7)
N39' C40' N41' C45' 178.2(6)
C44' C40' N41' C45' -2.5(11)
C40' N41' C42' C43' 0.2(8)
C45' N41' C42' C43' -178.9(5)
C40' N39' C43' C42' -1.0(6)
Rh2 N39' C43' C42' 173.5(4)
N41' C42' C43' N39' 0.5(7)
N39' C40' C44' O44' -5.7(8)
N41' C40' C44' O44' 175.0(6)
N39' C40' C44' C46C -163.1(6)
N41' C40' C44' C46C 17.6(10)
N39' C40' C44' C46' 150.8(6)
N41' C40' C44' C46' -28.4(11)
C46C C44' O44' Rh2 155.1(7)
C40' C44' O44' Rh2 2.6(7)
C46' C44' O44' Rh2 -159.1(3)
O44' C44' C46' C47' 140.4(4)
C40' C44' C46' C47' -17.6(9)
O44' C44' C46' C51' -43.8(6)
C40' C44' C46' C51' 158.2(5)
C51' C46' C47' C48' 0.0
C44' C46' C47' C48' 175.8(6)
C46' C47' C48' C49' 0.0
C47' C48' C49' C50' 0.0
C48' C49' C50' C51' 0.0
C49' C50' C51' C46' 0.0
C47' C46' C51' C50' 0.0
C44' C46' C51' C50' -175.7(6)
O44' C44' C46C C47C -106.3(11)
C40' C44' C46C C47C 47.7(9)
O44' C44' C46C C51C 63.9(10)
C40' C44' C46C C51C -142.1(6)
C44' C46C C47C C48C 169.1(9)
C51C C46C C47C C48C 0.0
C46C C47C C48C C49C 0.0
C47C C48C C49C C50C 0.0
C48C C49C C50C C51C 0.0
C49C C50C C51C C46C 0.0
C44' C46C C51C C50C -171.9(7)
C47C C46C C51C C50C 0.0
C1HX_1 C2HX_1 C3HX_1 C4HX_1 -152(3)
C2HX_1 C3HX_1 C4HX_1 C5HX_1 -170(4)
C3HX_1 C4HX_1 C5HX_1 C6HX_1 -178.6(19)
C7HX C8HX C9HX C10X 126(6)
C8HX C9HX C10X C11X -122(6)
C9HX C10X C11X C12X -166(2)
